data_4129482
loop_
_publ_author_name
'Zhang, Shi-Yuan'
'Wojtas, Lukasz'
'Zaworotko, Michael J.'

_publ_section_title
;
 Structural Insight into Guest Binding Sites in a Porous Homochiral
 Metal-Organic Material.
;
_journal_issue 37
_journal_name_full 'Journal of the American Chemical Society'
_journal_page_first 12045
_journal_page_last 12049
_journal_paper_doi 10.1021/jacs.5b06760
_journal_volume 137
_journal_year 2015
_chemical_formula_moiety 'C92 H76 Co4 N12 O12, 4(N O3), 0.86(C9 H12 O), 1.44(O), 1.57(C9 H11 O)'
_chemical_formula_sum 'C113.82 H103.53 Co4 N16 O27.87'
_chemical_formula_weight 2377.12
_space_group_crystal_system monoclinic
_space_group_IT_number 4
_space_group_name_Hall 'P 2yb'
_space_group_name_H-M_alt 'P 1 21 1'
_atom_sites_solution_hydrogens mixed
_audit_creation_date 2014-03-14
_audit_creation_method
;
Olex2 1.2
(compiled 2014.03.12 svn.r2899 for OlexSys, GUI svn.r4794)
;
_cell_angle_alpha 90
_cell_angle_beta 92.6948(13)
_cell_angle_gamma 90
_cell_formula_units_Z 2
_cell_length_a 11.4463(3)
_cell_length_b 24.6528(7)
_cell_length_c 20.3256(6)
_cell_measurement_reflns_used 9844
_cell_measurement_temperature 100(2)
_cell_measurement_theta_max 66.56
_cell_measurement_theta_min 3.59
_cell_volume 5729.2(3)
_computing_molecular_graphics 'Olex2 (Dolomanov et al., 2009)'
_computing_publication_material 'Olex2 (Dolomanov et al., 2009)'
_computing_structure_refinement 'XL (Sheldrick, 2008)'
_diffrn_ambient_temperature 99.99
_diffrn_measured_fraction_theta_full 0.968
_diffrn_measured_fraction_theta_max 0.991
_diffrn_measurement_device_type 'Bruker APEX-II CCD'
_diffrn_measurement_method '\f and \w scans'
_diffrn_radiation_type CuK\a
_diffrn_radiation_wavelength 1.54178
_diffrn_reflns_av_R_equivalents 0.0614
_diffrn_reflns_av_unetI/netI 0.0780
_diffrn_reflns_Laue_measured_fraction_full 0.968
_diffrn_reflns_Laue_measured_fraction_max 0.991
_diffrn_reflns_limit_h_max 13
_diffrn_reflns_limit_h_min -13
_diffrn_reflns_limit_k_max 29
_diffrn_reflns_limit_k_min -29
_diffrn_reflns_limit_l_max 23
_diffrn_reflns_limit_l_min -24
_diffrn_reflns_number 57396
_diffrn_reflns_point_group_measured_fraction_full 0.904
_diffrn_reflns_point_group_measured_fraction_max 0.927
_diffrn_reflns_theta_full 67.679
_diffrn_reflns_theta_max 66.604
_diffrn_reflns_theta_min 2.819
_diffrn_standards_number 0
_exptl_absorpt_coefficient_mu 5.137
_exptl_absorpt_correction_T_max 0.7528
_exptl_absorpt_correction_T_min 0.4666
_exptl_absorpt_correction_type multi-scan
_exptl_absorpt_process_details
;
SADABS-2012/1 (Bruker,2012) was used for absorption correction.
wR2(int) was 0.1640 before and 0.0939 after correction.
The Ratio of minimum to maximum transmission is 0.6198.
The \l/2 correction factor is 0.0015.
;
_exptl_crystal_density_diffrn 1.378
_exptl_crystal_F_000 2459
_exptl_crystal_size_max 0.23
_exptl_crystal_size_mid 0.11
_exptl_crystal_size_min 0.09
_refine_diff_density_max 0.990
_refine_diff_density_min -0.375
_refine_diff_density_rms 0.106
_refine_ls_abs_structure_details
;
 Flack x determined using 5934 quotients [(I+)-(I-)]/[(I+)+(I-)]
 (Parsons and Flack (2004), Acta Cryst. A60, s61).
;
_refine_ls_abs_structure_Flack 0.104(3)
_refine_ls_extinction_method none
_refine_ls_goodness_of_fit_ref 1.014
_refine_ls_hydrogen_treatment mixed
_refine_ls_matrix_type full
_refine_ls_number_parameters 1418
_refine_ls_number_reflns 18775
_refine_ls_number_restraints 174
_refine_ls_restrained_S_all 1.024
_refine_ls_R_factor_all 0.0709
_refine_ls_R_factor_gt 0.0579
_refine_ls_shift/su_max 0.001
_refine_ls_shift/su_mean 0.000
_refine_ls_structure_factor_coef Fsqd
_refine_ls_weighting_details 'w=1/[\s^2^(Fo^2^)+(0.0719P)^2^+6.5629P] where P=(Fo^2^+2Fc^2^)/3'
_refine_ls_weighting_scheme calc
_refine_ls_wR_factor_gt 0.1452
_refine_ls_wR_factor_ref 0.1529
_reflns_Friedel_coverage 0.823
_reflns_Friedel_fraction_full 0.838
_reflns_Friedel_fraction_max 0.858
_reflns_number_gt 15978
_reflns_number_total 18775
_reflns_threshold_expression 'I > 2\s(I)'
_cod_data_source_file ja5b06760_si_004.cif
_cod_data_source_block CMOM_1S_PPex'
_cod_database_code 4129482
_shelxl_version_number 2013-4
_shelx_space_group_comment
;
The symmetry employed for this shelxl refinement is uniquely defined
by the following loop, which should always be used as a source of
symmetry information in preference to the above space-group names.
They are only intended as comments.
;
_shelx_estimated_absorpt_t_max 0.655
_shelx_estimated_absorpt_t_min 0.385
_olex2_refinement_description
;
1. Fixed Uiso
 At 1.2 times of:
  All C(H) groups, All C(H,H) groups
 At 1.5 times of:
  All C(H,H,H) groups, All O(H) groups
2. Restrained distances
 O18-H18
 0.87 with sigma of 0.01
 O1-H1
 0.87 with sigma of 0.01
 O2-H2
 0.87 with sigma of 0.01
 O32-H32
 0.87 with sigma of 0.02
 C65-H18
 1.905238 with sigma of 0.02
 O8-H18
 2.02 with sigma of 0.04
 H13A-O10_$1
 2.1 with sigma of 0.04
 C3AB-C32B
 2.53 with sigma of 0.04
 C3AB-C2XB
 2.53 with sigma of 0.04
 C2G-H1
 1.9 with sigma of 0.02
 C10-H2
 1.9 with sigma of 0.02
 H32-C58
 1.9 with sigma of 0.04
 H32-O1N_$1
 2.02 with sigma of 0.04
 C32A-C3AA
 2.53 with sigma of 0.04
 C3AA-C2XA
 2.53 with sigma of 0.04
3. Restrained planarity
 C32B, C2WB, C2XB, C3AB
 with sigma of 0.1
 C2XA, C32A, C2WA, C3AA
 with sigma of 0.1
4. Uiso/Uaniso restraints and constraints
C3FB \\sim C3EB \\sim C3DB: within 1.7A with sigma of 0.04 and sigma for
terminal atoms of 0.08
C3EB \\sim C3EA: within 1.7A with sigma of 0.04 and sigma for terminal atoms of
0.08
O14A \\sim C3AA \\sim C33A \\sim C2WA \\sim C39A \\sim C2XA \\sim C32A \\sim
C3BB \\sim C35A \\sim C34B \\sim C35B \\sim O14B \\sim C3AB \\sim C33B \\sim
C2WB \\sim C39B \\sim C2XB \\sim C32B \\sim C3BA \\sim C34A: within 1.7A with
sigma of 0.04 and sigma for terminal atoms of 0.08
C2ZB \\sim O19B \\sim C3DB \\sim H3DB \\sim C3FB \\sim C3EB \\sim H3FA \\sim
H3FB \\sim C2YB \\sim C1HB \\sim H3EA \\sim H3EB \\sim H3EC \\sim H2YB \\sim
C2FB \\sim C3CB \\sim H1HB \\sim H2FB \\sim C30B \\sim H3CB \\sim H30B \\sim
C2ZA \\sim C3DA \\sim H3DA \\sim O19A \\sim C3FA \\sim H3FC \\sim H3FD \\sim
C3EA \\sim C2YA \\sim C1HA \\sim H3ED \\sim H3EE \\sim H3EF \\sim H2YA \\sim
C2FA \\sim H1HA \\sim C3CA \\sim H2FA \\sim C30A \\sim H3CA \\sim H30A: within
1.7A with sigma of 0.04 and sigma for terminal atoms of 0.08
5. Others
 Sof(C3DA)=Sof(H3DA)=Sof(O19A)=Sof(C3FA)=Sof(H3FC)=Sof(H3FD)=Sof(C2ZA)=
 Sof(C3EA)=Sof(H3ED)=Sof(H3EE)=Sof(H3EF)=Sof(C2YA)=Sof(H2YA)=Sof(C1HA)=
 Sof(H1HA)=Sof(C2FA)=Sof(H2FA)=Sof(C3CA)=Sof(H3CA)=Sof(C30A)=Sof(H30A)=FVAR(1)
 Sof(O19B)=Sof(C3DB)=Sof(H3DB)=Sof(C3EB)=Sof(H3EA)=Sof(H3EB)=Sof(H3EC)=
 Sof(C3FB)=Sof(H3FA)=Sof(H3FB)=Sof(C2ZB)=Sof(C2YB)=Sof(H2YB)=Sof(C2FB)=
 Sof(H2FB)=Sof(C30B)=Sof(H30B)=Sof(C3CB)=Sof(H3CB)=Sof(C1HB)=Sof(H1HB)=FVAR(2)
 Sof(C22)=Sof(C23)=Sof(H23)=Sof(C25)=Sof(H25)=Sof(C2A)=Sof(H2AA)=Sof(C2B)=
 Sof(H2B)=Sof(C2C)=Sof(H2C)=Sof(C2E)=Sof(H2EA)=Sof(H2EB)=Sof(O13)=Sof(H13A)=
 Sof(C2J)=Sof(H2JA)=Sof(H2JB)=Sof(H2JC)=Sof(C2N)=Sof(H2N)=FVAR(3)
 Sof(O14A)=Sof(C3AA)=Sof(H3AA)=Sof(C33A)=Sof(H33C)=Sof(H33D)=Sof(C39A)=
 Sof(H39D)=Sof(H39E)=Sof(H39F)=Sof(C2WA)=Sof(C2XA)=Sof(H2XA)=Sof(C3BB)=
 Sof(H3BB)=Sof(C34B)=Sof(H34B)=Sof(C35A)=Sof(H35A)=Sof(C32A)=Sof(H32A)=FVAR(4)
 Sof(O14B)=Sof(C33B)=Sof(H33A)=Sof(H33B)=Sof(C2WB)=Sof(C2XB)=Sof(H2XB)=
 Sof(C3BA)=Sof(H3BA)=Sof(C34A)=Sof(H34A)=Sof(C35B)=Sof(H35B)=Sof(C32B)=
 Sof(H32B)=Sof(C39B)=Sof(H39A)=Sof(H39B)=Sof(H39C)=Sof(C3AB)=Sof(H3AB)=Sof(O16)=
 FVAR(5)
6.a Free rotating group:
 O16(O19B,C3DB,C3EB,C3FB,C3DA,O19A,C3FA,C2ZA,C3EA,C2YA,C1HA,C2FA,C3CA,C30A,H32,
 O14A,C3AA,C33A,C39A)
6.b Ternary CH refined with riding coordinates:
 C58(H58), C65(H65), C10(H10), C2G(H2G), C2N(H2N), C3AB(H3AB), C3DB(H3DB),
 C3DA(H3DA), C3AA(H3AA)
6.c Secondary CH2 refined with riding coordinates:
 C2E(H2EA,H2EB), C33B(H33A,H33B), C3FB(H3FA,H3FB), C3FA(H3FC,H3FD), C33A(H33C,
 H33D)
6.d Me refined with riding coordinates:
 C39B(H39A,H39B,H39C), C3EB(H3EA,H3EB,H3EC), C3EA(H3ED,H3EE,H3EF), C39A(H39D,
 H39E,H39F)
6.e Aromatic/amide H refined with riding coordinates:
 C16(H16), C21(H21), C26(H26), C27(H27), C29(H29), C31(H31), C36(H36),
 C37(H37), C38(H38), C43(H43), C47(H47), C49(H49), C50(H50), C51(H51), C53(H53),
  C54(H54), C67(H67), C77(H77), C93(H93), C94(H94), C99(H99), C15(H15), C2(H2A),
  C3(H3), C8(H8), C5(H5), C14(H14), C18(H18A), C11(H11), C13(H13), C17(H17),
 C19(H19), C1A(H1A), C1B(H1B), C1C(H1C), C1E(H1E), C1F(H1F), C1G(H1G), C1I(H1I),
  C1K(H1K), C1P(H1P), C1T(H1T), C1U(H1U), C1V(H1V), C1W(H1W), C1D(H1D),
 C1J(H1J), C1N(H1N), C1O(H1O), C1Q(H1Q), C1R(H1R), C1Y(H1Y), C1Z(H1Z), C23(H23),
  C24(H24), C25(H25), C28(H28), C2A(H2AA), C2B(H2B), C2C(H2C), C2D(H2D),
 C2I(H2I), C2K(H2K), C2L(H2L), C2M(H2M), C2O(H2O), C2P(H2P), C2Q(H2Q), C2R(H2R),
  C2S(H2S), C2T(H2T), C2U(H2U), C2V(H2V), C2XB(H2XB), C3BA(H3BA), C34A(H34A),
 C35B(H35B), C32B(H32B), C2YA(H2YA), C1HA(H1HA), C2FA(H2FA), C3CA(H3CA),
 C30A(H30A), C2YB(H2YB), C2FB(H2FB), C30B(H30B), C3CB(H3CB), C1HB(H1HB),
 C2XA(H2XA), C3BB(H3BB), C34B(H34B), C35A(H35A), C32A(H32A)
6.f Fitted hexagon refined as free rotating group:
 C2WB(C2XB,C3BA,C34A,C35B,C32B), C2ZB(C2YB,C2FB,C30B,C3CB,C1HB), C2WA(C2XA,
 C3BB,C34B,C35A,C32A)
6.g Idealised Me refined as rotating group:
 C2J(H2JA,H2JB,H2JC)
6.h Idealised tetrahedral OH refined as rotating group:
 O13(H13A)
;

loop_
_space_group_symop_operation_xyz
'x, y, z'
'-x, y+1/2, -z'

loop_
_atom_site_label
_atom_site_type_symbol
_atom_site_fract_x
_atom_site_fract_y
_atom_site_fract_z
_atom_site_U_iso_or_equiv
_atom_site_adp_type
_atom_site_occupancy
_atom_site_site_symmetry_order
_atom_site_calc_flag
_atom_site_refinement_flags_posn
_atom_site_refinement_flags_occupancy
_atom_site_disorder_assembly
_atom_site_disorder_group
Co1 Co 0.43882(8) 1.19040(4) 0.26730(4) 0.0129(2) Uani 1 1 d . . . .
Co2 Co 0.44119(8) 1.26607(4) 0.01450(4) 0.0114(2) Uani 1 1 d . . . .
Co3 Co 0.46446(8) 1.18621(4) -0.23734(4) 0.0123(2) Uani 1 1 d . . . .
Co4 Co 0.42579(8) 1.27185(4) 0.51247(4) 0.0131(2) Uani 1 1 d . . . .
N1 N 0.6284(4) 1.1910(2) 0.2672(3) 0.0175(11) Uani 1 1 d . . . .
N2 N 1.2496(4) 1.1838(2) 0.2699(3) 0.0175(10) Uani 1 1 d . . . .
O4 O 0.4322(4) 1.16233(18) 0.1732(2) 0.0182(9) Uani 1 1 d . . . .
O5 O 0.4424(3) 1.22575(18) 0.3590(2) 0.0170(9) Uani 1 1 d . . . .
O9 O 0.4575(4) 1.16149(18) -0.3336(2) 0.0170(9) Uani 1 1 d . . . .
N10 N 0.6310(4) 1.2674(2) 0.0139(2) 0.0141(10) Uani 1 1 d . . . .
O11 O 0.4519(3) 1.23528(17) 0.1096(2) 0.0145(9) Uani 1 1 d . . . .
O12 O 0.4146(4) 1.30062(18) 0.4177(2) 0.0174(9) Uani 1 1 d . . . .
N13 N 0.2353(4) 1.2775(2) 0.5134(3) 0.0171(11) Uani 1 1 d . . . .
N14 N 1.2497(4) 1.2715(2) 0.0150(3) 0.0166(11) Uani 1 1 d . . . .
O15 O 0.4415(4) 1.23685(18) -0.3934(2) 0.0171(9) Uani 1 1 d . . . .
C16 C -0.3252(6) 1.2758(3) 0.4540(3) 0.0230(14) Uani 1 1 d . . . .
H16 H -0.3680 1.2726 0.4130 0.028 Uiso 1 1 calc R . . .
N17 N 1.2733(4) 1.1793(2) -0.2389(3) 0.0182(11) Uani 1 1 d . . . .
O18 O 0.4330(4) 1.27632(18) 0.2458(2) 0.0163(8) Uani 1 1 d D . . .
H18 H 0.503(3) 1.280(2) 0.233(3) 0.024 Uiso 1 1 d DR . . .
C21 C 1.0709(5) 1.2620(3) 0.0715(3) 0.0181(13) Uani 1 1 d . . . .
H21 H 1.0341 1.2532 0.1111 0.022 Uiso 1 1 calc R . . .
N23 N -0.3845(4) 1.2770(2) 0.5094(3) 0.0197(11) Uani 1 1 d . . . .
C26 C 1.1920(5) 1.2594(3) 0.0690(3) 0.0177(13) Uani 1 1 d . . . .
H26 H 1.2361 1.2486 0.1076 0.021 Uiso 1 1 calc R . . .
C27 C 1.1908(6) 1.1967(3) 0.3242(3) 0.0228(14) Uani 1 1 d . . . .
H27 H 1.2351 1.2066 0.3631 0.027 Uiso 1 1 calc R . . .
C29 C 1.0708(5) 1.1963(3) 0.3264(3) 0.0211(14) Uani 1 1 d . . . .
H29 H 1.0345 1.2049 0.3661 0.025 Uiso 1 1 calc R . . .
C31 C 1.0949(5) 1.1908(3) -0.1848(3) 0.0222(14) Uani 1 1 d . . . .
H31 H 1.0574 1.2005 -0.1458 0.027 Uiso 1 1 calc R . . .
O32 O 0.4092(4) 1.1846(2) -0.5050(2) 0.0259(10) Uani 1 1 d D . . .
C36 C 1.1821(6) 1.1684(3) 0.2168(3) 0.0206(13) Uani 1 1 d . . . .
H36 H 1.2205 1.1573 0.1786 0.025 Uiso 1 1 calc R . . .
C37 C 1.0649(6) 1.2917(3) -0.0397(3) 0.0226(15) Uani 1 1 d . . . .
H37 H 1.0232 1.3037 -0.0785 0.027 Uiso 1 1 calc R . . .
C38 C 1.1861(6) 1.2885(3) -0.0383(3) 0.0235(15) Uani 1 1 d . . . .
H38 H 1.2255 1.2987 -0.0765 0.028 Uiso 1 1 calc R . . .
C41 C 1.0039(5) 1.2773(3) 0.0157(3) 0.0186(13) Uani 1 1 d . . . .
C43 C 1.2096(6) 1.1609(4) -0.2920(3) 0.0297(17) Uani 1 1 d . . . .
H43 H 1.2498 1.1489 -0.3291 0.036 Uiso 1 1 calc R . . .
C46 C 0.4245(5) 1.2757(3) 0.3642(3) 0.0130(12) Uani 1 1 d . . . .
C47 C 0.8112(6) 1.1771(3) 0.3265(3) 0.0228(14) Uani 1 1 d . . . .
H47 H 0.8524 1.1696 0.3672 0.027 Uiso 1 1 calc R . . .
C48 C -0.1391(5) 1.2839(3) 0.5128(3) 0.0178(13) Uani 1 1 d . . . .
C49 C 0.1763(6) 1.2595(3) 0.5644(3) 0.0287(16) Uani 1 1 d . . . .
H49 H 0.2194 1.2444 0.6011 0.034 Uiso 1 1 calc R . . .
C50 C 0.0509(6) 1.3049(3) 0.4628(3) 0.0233(14) Uani 1 1 d . . . .
H50 H 0.0095 1.3216 0.4266 0.028 Uiso 1 1 calc R . . .
C51 C 1.0882(6) 1.1587(4) -0.2948(4) 0.0342(19) Uani 1 1 d . . . .
H51 H 1.0469 1.1462 -0.3335 0.041 Uiso 1 1 calc R . . .
C53 C 1.2143(5) 1.1925(3) -0.1861(3) 0.0187(13) Uani 1 1 d . . . .
H53 H 1.2574 1.2037 -0.1474 0.022 Uiso 1 1 calc R . . .
C54 C 0.6916(5) 1.1805(3) 0.3236(3) 0.0226(14) Uani 1 1 d . . . .
H54 H 0.6513 1.1753 0.3629 0.027 Uiso 1 1 calc R . . .
C55 C 0.4471(5) 1.1867(3) -0.3868(3) 0.0151(12) Uani 1 1 d . . . .
C56 C 1.0280(6) 1.1749(3) -0.2406(3) 0.0258(15) Uani 1 1 d . . . .
C58 C 0.4359(6) 1.1510(3) -0.4495(3) 0.0216(14) Uani 1 1 d D . . .
H58 H 0.3700 1.1249 -0.4447 0.026 Uiso 1 1 calc R . . .
C60 C 1.0026(5) 1.1830(3) 0.2701(3) 0.0190(13) Uani 1 1 d . . . .
C65 C 0.4159(5) 1.3103(3) 0.3014(3) 0.0155(12) Uani 1 1 d D . . .
H65 H 0.4801 1.3379 0.3041 0.019 Uiso 1 1 calc R . . .
C67 C -0.2036(5) 1.2790(3) 0.4540(3) 0.0221(14) Uani 1 1 d . . . .
H67 H -0.1653 1.2779 0.4136 0.026 Uiso 1 1 calc R . . .
O68 O 0.7269(6) 1.3027(3) -0.1870(3) 0.0469(15) Uani 1 1 d . . . .
C75 C 0.8724(5) 1.1849(3) 0.2693(3) 0.0181(12) Uani 1 1 d . . . .
C77 C 1.0625(6) 1.1675(3) 0.2141(3) 0.0204(14) Uani 1 1 d . . . .
H77 H 1.0203 1.1566 0.1750 0.024 Uiso 1 1 calc R . . .
C83 C -0.0089(5) 1.2838(3) 0.5146(3) 0.0184(13) Uani 1 1 d . . . .
O84 O 0.6618(5) 1.3170(3) -0.2883(3) 0.0389(13) Uani 1 1 d . . . .
C93 C 0.1727(6) 1.3013(3) 0.4642(3) 0.0221(14) Uani 1 1 d . . . .
H93 H 0.2129 1.3164 0.4287 0.027 Uiso 1 1 calc R . . .
C94 C 0.0563(6) 1.2619(4) 0.5664(3) 0.0304(17) Uani 1 1 d . . . .
H94 H 0.0186 1.2482 0.6037 0.036 Uiso 1 1 calc R . . .
O96 O 0.8493(6) 1.3214(4) -0.2628(4) 0.074(3) Uani 1 1 d . . . .
C99 C -0.3226(6) 1.2835(3) 0.5656(3) 0.0273(16) Uani 1 1 d . . . .
H99 H -0.3636 1.2860 0.6050 0.033 Uiso 1 1 calc R . . .
N116 N 0.7492(6) 1.3132(3) -0.2454(3) 0.0411(17) Uani 1 1 d . . . .
N3 N 0.4555(5) 1.1095(2) 0.3034(3) 0.0171(11) Uani 1 1 d . . . .
N4 N 0.5504(5) 0.8460(2) -0.0546(3) 0.0173(11) Uani 1 1 d . . . .
C12 C 0.4365(4) 1.1860(3) 0.1186(3) 0.0133(11) Uani 1 1 d . . . .
C1 C 0.2998(6) 1.3402(3) 0.2950(3) 0.0205(13) Uani 1 1 d . . . .
O1 O 0.4259(4) 1.17943(18) 0.0001(2) 0.0207(9) Uani 1 1 d D . . .
H1 H 0.358(3) 1.178(3) -0.022(2) 0.031 Uiso 1 1 d DR . . .
O2 O 0.4690(4) 1.27277(18) -0.2528(2) 0.0178(9) Uani 1 1 d D . . .
H2 H 0.523(5) 1.290(2) -0.273(2) 0.027 Uiso 1 1 d DR . . .
O6 O 0.4663(4) 1.21866(17) -0.1424(2) 0.0159(9) Uani 1 1 d . . . .
C9 C 0.5004(6) 1.0071(3) 0.3590(3) 0.0206(13) Uani 1 1 d . . . .
C15 C 0.5474(7) 1.0226(3) 0.2997(4) 0.0342(18) Uani 1 1 d . . . .
H15 H 0.5957 0.9983 0.2770 0.041 Uiso 1 1 calc R . . .
C2 C 0.4094(7) 1.0945(3) 0.3601(4) 0.0313(17) Uani 1 1 d . . . .
H2A H 0.3609 1.1196 0.3814 0.038 Uiso 1 1 calc R . . .
C3 C 0.8101(6) 1.2598(4) -0.0410(4) 0.0314(18) Uani 1 1 d . . . .
H3 H 0.8485 1.2509 -0.0800 0.038 Uiso 1 1 calc R . . .
O3 O 0.7016(5) 1.3134(2) 0.3067(2) 0.0346(12) Uani 1 1 d . . . .
C4 C 0.8995(6) 1.1754(3) -0.2410(3) 0.0270(16) Uani 1 1 d . . . .
O7 O 0.8091(5) 1.3381(4) 0.2278(3) 0.073(3) Uani 1 1 d . . . .
C8 C 0.8392(6) 1.1669(3) -0.1826(4) 0.0276(15) Uani 1 1 d . . . .
H8 H 0.8810 1.1585 -0.1425 0.033 Uiso 1 1 calc R . . .
C5 C 0.6914(6) 1.2561(3) -0.0396(4) 0.0259(16) Uani 1 1 d . . . .
H5 H 0.6489 1.2450 -0.0786 0.031 Uiso 1 1 calc R . . .
C10 C 0.4438(5) 1.3050(2) -0.1969(3) 0.0147(12) Uani 1 1 d D . . .
H10 H 0.5051 1.3337 -0.1912 0.018 Uiso 1 1 calc R . . .
C14 C 0.6935(5) 1.2847(3) 0.0678(3) 0.0182(13) Uani 1 1 d . . . .
H14 H 0.6528 1.2945 0.1057 0.022 Uiso 1 1 calc R . . .
O8 O 0.6229(4) 1.3263(2) 0.2083(2) 0.0301(11) Uani 1 1 d D . . .
C6 C 0.3251(6) 1.3322(3) -0.2064(3) 0.0205(13) Uani 1 1 d . . . .
C18 C 0.2416(6) 1.3137(3) -0.2525(3) 0.0248(14) Uani 1 1 d . . . .
H18A H 0.2606 1.2849 -0.2811 0.030 Uiso 1 1 calc R . . .
C7 C 0.5096(6) 1.0026(3) -0.1430(3) 0.0214(13) Uani 1 1 d . . . .
C11 C 0.5121(9) 0.9440(3) 0.4558(4) 0.044(2) Uani 1 1 d . . . .
H11 H 0.4885 0.9727 0.4835 0.053 Uiso 1 1 calc R . . .
C13 C 0.4778(7) 0.9363(3) -0.0526(3) 0.0271(15) Uani 1 1 d . . . .
H13 H 0.4346 0.9630 -0.0304 0.032 Uiso 1 1 calc R . . .
C17 C 0.1314(7) 1.3364(4) -0.2577(4) 0.039(2) Uani 1 1 d . . . .
H17 H 0.0747 1.3224 -0.2889 0.047 Uiso 1 1 calc R . . .
C19 C 0.5324(8) 0.8935(3) 0.4815(4) 0.039(2) Uani 1 1 d . . . .
H19 H 0.5221 0.8882 0.5271 0.047 Uiso 1 1 calc R . . .
C1A C 0.5008(8) 1.0102(3) -0.2104(4) 0.0348(18) Uani 1 1 d . . . .
H1A H 0.5061 0.9801 -0.2393 0.042 Uiso 1 1 calc R . . .
N7 N 0.4776(4) 1.1058(2) -0.1976(3) 0.0185(11) Uani 1 1 d . . . .
C1B C 0.5815(7) 0.8601(3) 0.3833(3) 0.0263(15) Uani 1 1 d . . . .
H1B H 0.6072 0.8307 0.3574 0.032 Uiso 1 1 calc R . . .
C1C C 0.4841(7) 1.0616(3) -0.2353(4) 0.0315(17) Uani 1 1 d . . . .
H1C H 0.4769 1.0659 -0.2818 0.038 Uiso 1 1 calc R . . .
O1D O 1.0285(7) 1.1511(3) -0.0261(3) 0.0542(16) Uani 1 1 d . . . .
C1E C 0.4939(6) 0.8856(3) -0.0251(3) 0.0220(14) Uani 1 1 d . . . .
H1E H 0.4632 0.8786 0.0166 0.026 Uiso 1 1 calc R . . .
C1F C 0.5854(6) 0.9073(3) -0.1435(3) 0.0219(14) Uani 1 1 d . . . .
H1F H 0.6189 0.9134 -0.1847 0.026 Uiso 1 1 calc R . . .
N6 N 0.5657(4) 0.8516(2) 0.4462(3) 0.0173(11) Uani 1 1 d . . . .
C1G C 0.5623(7) 0.9100(3) 0.3530(3) 0.0282(16) Uani 1 1 d . . . .
H1G H 0.5743 0.9140 0.3073 0.034 Uiso 1 1 calc R . . .
O1H O 0.4359(4) 1.29215(17) -0.0814(2) 0.0149(9) Uani 1 1 d . . . .
C1I C 0.5961(6) 0.8572(3) -0.1131(3) 0.0189(13) Uani 1 1 d . . . .
H1I H 0.6376 0.8294 -0.1344 0.023 Uiso 1 1 calc R . . .
O1J O 1.1202(5) 1.1271(3) 0.0647(3) 0.0457(15) Uani 1 1 d . . . .
C1K C 0.2050(6) 1.3195(3) 0.2584(4) 0.0280(15) Uani 1 1 d . . . .
H1K H 0.2139 1.2873 0.2336 0.034 Uiso 1 1 calc R . . .
N5 N 0.6539(4) 1.1822(3) -0.2401(3) 0.0213(11) Uani 1 1 d . . . .
C1L C 0.5479(6) 1.1190(3) -0.4560(3) 0.0258(15) Uani 1 1 d . . . .
C1M C 0.8744(5) 1.2764(3) 0.0147(3) 0.0201(13) Uani 1 1 d . . . .
O1N O 1.1988(6) 1.1457(4) -0.5411(3) 0.071(2) Uani 1 1 d D . . .
O1O O 1.0185(6) 1.1463(4) -0.5158(4) 0.072(2) Uani 1 1 d . . . .
C1P C 0.0971(7) 1.3453(4) 0.2574(5) 0.048(2) Uani 1 1 d . . . .
H1P H 0.0329 1.3303 0.2323 0.058 Uiso 1 1 calc R . . .
N1Q N 1.0271(7) 1.1423(3) 0.0335(4) 0.052(2) Uani 1 1 d . . . .
N1R N 1.1200(6) 1.1338(3) -0.5010(4) 0.0394(16) Uani 1 1 d . . . .
C1S C 0.4486(5) 1.2691(3) -0.1356(3) 0.0141(12) Uani 1 1 d . . . .
N8 N 0.7128(5) 1.3259(3) 0.2480(3) 0.0300(14) Uani 1 1 d . . . .
C1T C 0.7189(6) 1.1710(3) -0.1850(4) 0.0278(16) Uani 1 1 d . . . .
H1T H 0.6797 1.1655 -0.1453 0.033 Uiso 1 1 calc R . . .
C1U C 0.1034(8) 1.3791(4) -0.2180(5) 0.054(3) Uani 1 1 d . . . .
H1U H 0.0279 1.3951 -0.2218 0.064 Uiso 1 1 calc R . . .
C1V C 0.1864(9) 1.3984(5) -0.1726(5) 0.061(3) Uani 1 1 d . . . .
H1V H 0.1675 1.4278 -0.1448 0.073 Uiso 1 1 calc R . . .
C1W C 0.8130(6) 1.2887(3) 0.0705(3) 0.0186(13) Uani 1 1 d . . . .
H1W H 0.8537 1.2997 0.1101 0.022 Uiso 1 1 calc R . . .
C1X C 0.5248(6) 0.9485(3) -0.1128(3) 0.0229(14) Uani 1 1 d . . . .
C1D C 0.8070(6) 1.1945(3) 0.2110(3) 0.0244(14) Uani 1 1 d . . . .
H1D H 0.8444 1.1989 0.1706 0.029 Uiso 1 1 calc R . . .
C1J C 0.8307(7) 1.1819(5) -0.2978(4) 0.053(3) Uani 1 1 d . . . .
H1J H 0.8656 1.1833 -0.3392 0.063 Uiso 1 1 calc R . . .
C1N C 0.4907(8) 1.0982(3) -0.1326(3) 0.0320(17) Uani 1 1 d . . . .
H1N H 0.4884 1.1291 -0.1047 0.038 Uiso 1 1 calc R . . .
C1O C 0.6882(6) 1.1975(3) 0.2129(3) 0.0251(15) Uani 1 1 d . . . .
H1O H 0.6450 1.2047 0.1728 0.030 Uiso 1 1 calc R . . .
C1Q C 0.5231(7) 1.0733(3) 0.2744(4) 0.0301(16) Uani 1 1 d . . . .
H1Q H 0.5562 1.0832 0.2340 0.036 Uiso 1 1 calc R . . .
O10 O 1.1488(6) 1.1122(3) -0.4482(3) 0.0565(17) Uani 1 1 d D . . .
C1R C 0.2970(7) 1.3755(3) -0.1666(4) 0.0385(19) Uani 1 1 d . . . .
H1R H 0.3535 1.3895 -0.1353 0.046 Uiso 1 1 calc R . . .
C1Y C 0.7128(6) 1.1863(5) -0.2946(4) 0.044(2) Uani 1 1 d . . . .
H1Y H 0.6689 1.1928 -0.3346 0.052 Uiso 1 1 calc R . . .
C1Z C -0.2018(6) 1.2868(4) 0.5703(3) 0.0299(17) Uani 1 1 d . . . .
H1Z H -0.1619 1.2911 0.6120 0.036 Uiso 1 1 calc R . . .
O17 O 0.9319(6) 1.1496(4) 0.0616(4) 0.066(2) Uani 1 1 d . . . .
C20 C 0.5259(6) 0.9536(3) 0.3890(3) 0.0221(14) Uani 1 1 d . . . .
C22 C 0.1023(9) 0.9547(4) -0.4977(5) 0.036(2) Uani 0.858(8) 1 d . P . .
C23 C -0.0992(10) 0.9372(5) -0.5300(7) 0.057(3) Uani 0.858(8) 1 d . P . .
H23 H -0.1794 0.9377 -0.5199 0.068 Uiso 0.858(8) 1 calc R P . .
C24 C 0.6388(9) 1.1402(4) -0.4887(6) 0.059(3) Uani 1 1 d . . . .
H24 H 0.6297 1.1744 -0.5098 0.071 Uiso 1 1 calc R . . .
C25 C 0.0460(10) 0.9152(4) -0.6039(5) 0.048(3) Uani 0.858(8) 1 d . P . .
H25 H 0.0670 0.9008 -0.6450 0.057 Uiso 0.858(8) 1 calc R P . .
C28 C 0.4288(7) 1.0443(3) 0.3889(4) 0.0336(17) Uani 1 1 d . . . .
H28 H 0.3935 1.0353 0.4288 0.040 Uiso 1 1 calc R . . .
C2A C -0.0127(10) 0.9566(4) -0.4824(5) 0.046(3) Uani 0.858(8) 1 d . P . .
H2AA H -0.0348 0.9704 -0.4412 0.055 Uiso 0.858(8) 1 calc R P . .
C2B C -0.0678(10) 0.9180(4) -0.5896(6) 0.049(3) Uani 0.858(8) 1 d . P . .
H2B H -0.1265 0.9066 -0.6212 0.059 Uiso 0.858(8) 1 calc R P . .
C2C C 0.1329(9) 0.9334(5) -0.5588(5) 0.044(2) Uani 0.858(8) 1 d . P . .
H2C H 0.2128 0.9314 -0.5693 0.053 Uiso 0.858(8) 1 calc R P . .
C2D C 0.5073(8) 1.0481(3) -0.1040(3) 0.0347(18) Uani 1 1 d . . . .
H2D H 0.5170 1.0450 -0.0574 0.042 Uiso 1 1 calc R . . .
C2E C 0.2635(10) 0.9269(4) -0.4159(6) 0.047(3) Uani 0.858(8) 1 d . P . .
H2EA H 0.3012 0.9066 -0.4512 0.056 Uiso 0.858(8) 1 calc R P . .
H2EB H 0.2078 0.9020 -0.3954 0.056 Uiso 0.858(8) 1 calc R P . .
O2F O 0.2584(5) 1.1293(3) -0.0629(3) 0.0465(15) Uani 1 1 d . . . .
C2G C 0.4211(6) 1.1482(3) 0.0587(3) 0.0188(13) Uani 1 1 d D . . .
H2G H 0.3419 1.1311 0.0595 0.023 Uiso 1 1 calc R . . .
C2H C 0.5118(6) 1.1036(3) 0.0638(4) 0.0278(15) Uani 1 1 d . . . .
O13 O 0.2771(6) 1.0109(3) -0.4727(3) 0.0408(16) Uani 0.858(8) 1 d . P . .
H13A H 0.2472 1.0420 -0.4747 0.061 Uiso 0.858(8) 1 calc DGR P . .
C2I C 0.1791(10) 1.4151(4) 0.3263(5) 0.059(3) Uani 1 1 d . . . .
H2I H 0.1710 1.4489 0.3480 0.071 Uiso 1 1 calc R . . .
C2J C 0.3575(11) 0.9435(5) -0.3638(6) 0.058(3) Uani 0.858(8) 1 d . P . .
H2JA H 0.3218 0.9651 -0.3296 0.087 Uiso 0.858(8) 1 calc GR P . .
H2JB H 0.4175 0.9652 -0.3845 0.087 Uiso 0.858(8) 1 calc GR P . .
H2JC H 0.3935 0.9110 -0.3440 0.087 Uiso 0.858(8) 1 calc GR P . .
C2K C 0.6254(8) 1.1148(4) 0.0533(6) 0.059(3) Uani 1 1 d . . . .
H2K H 0.6480 1.1501 0.0400 0.071 Uiso 1 1 calc R . . .
C2L C 0.2858(7) 1.3890(3) 0.3283(4) 0.0349(17) Uani 1 1 d . . . .
H2L H 0.3504 1.4044 0.3526 0.042 Uiso 1 1 calc R . . .
C2M C 0.0825(9) 1.3915(5) 0.2920(5) 0.059(3) Uani 1 1 d . . . .
H2M H 0.0075 1.4079 0.2930 0.070 Uiso 1 1 calc R . . .
C2N C 0.1963(9) 0.9739(4) -0.4463(5) 0.041(2) Uani 0.858(8) 1 d . P . .
H2N H 0.1558 0.9929 -0.4104 0.049 Uiso 0.858(8) 1 calc R P . .
C2O C 0.7596(11) 1.0640(6) -0.4618(7) 0.080(4) Uani 1 1 d . . . .
H2O H 0.8318 1.0451 -0.4629 0.096 Uiso 1 1 calc R . . .
C2P C 0.5594(11) 1.0695(4) -0.4268(5) 0.060(3) Uani 1 1 d . . . .
H2P H 0.4961 1.0537 -0.4051 0.072 Uiso 1 1 calc R . . .
C2Q C 0.6665(15) 1.0424(6) -0.4294(8) 0.100(6) Uani 1 1 d . . . .
H2Q H 0.6756 1.0082 -0.4083 0.119 Uiso 1 1 calc R . . .
C2R C 0.4798(9) 1.0526(3) 0.0842(4) 0.041(2) Uani 1 1 d . . . .
H2R H 0.4002 1.0461 0.0928 0.049 Uiso 1 1 calc R . . .
C2S C 0.6712(12) 1.0219(5) 0.0814(8) 0.090(5) Uani 1 1 d . . . .
H2S H 0.7267 0.9934 0.0865 0.108 Uiso 1 1 calc R . . .
C2T C 0.7102(10) 1.0730(6) 0.0627(9) 0.098(6) Uani 1 1 d . . . .
H2T H 0.7907 1.0797 0.0564 0.118 Uiso 1 1 calc R . . .
C2U C 0.5583(11) 1.0111(4) 0.0924(6) 0.063(3) Uani 1 1 d . . . .
H2U H 0.5343 0.9760 0.1055 0.076 Uiso 1 1 calc R . . .
C2V C 0.7451(10) 1.1126(5) -0.4916(8) 0.081(4) Uani 1 1 d . . . .
H2V H 0.8073 1.1280 -0.5147 0.097 Uiso 1 1 calc R . . .
O14B O 1.2463(11) 1.0201(5) -0.0687(7) 0.038(3) Uiso 0.444(13) 1 d . P A 2
C33B C 1.166(2) 1.0310(11) -0.1889(15) 0.058(6) Uiso 0.444(13) 1 d . P A 2
H33A H 1.1393 1.0670 -0.1739 0.070 Uiso 0.444(13) 1 calc R P A 2
H33B H 1.2440 1.0356 -0.2066 0.070 Uiso 0.444(13) 1 calc R P A 2
C2WB C 1.0569(11) 0.9799(6) -0.1009(8) 0.044(5) Uiso 0.444(13) 1 d . P A 2
C2XB C 0.9925(16) 1.0148(6) -0.0630(10) 0.080(9) Uiso 0.444(13) 1 d DG P A 2
H2XB H 1.0208 1.0503 -0.0534 0.095 Uiso 0.444(13) 1 calc R P A 2
C3BA C 0.8866(16) 0.9979(8) -0.0393(10) 0.106(11) Uiso 0.444(13) 1 d G P A 2
H3BA H 0.8426 1.0217 -0.0134 0.127 Uiso 0.444(13) 1 calc R P A 2
C34A C 0.8451(12) 0.9459(8) -0.0534(9) 0.068(7) Uiso 0.444(13) 1 d G P A 2
H34A H 0.7728 0.9344 -0.0371 0.082 Uiso 0.444(13) 1 calc R P A 2
C35B C 0.9096(13) 0.9110(6) -0.0912(8) 0.055(6) Uiso 0.444(13) 1 d G P A 2
H35B H 0.8812 0.8755 -0.1009 0.066 Uiso 0.444(13) 1 calc R P A 2
C32B C 1.0154(12) 0.9280(6) -0.1150(8) 0.059(6) Uiso 0.444(13) 1 d DG P A 2
H32B H 1.0595 0.9041 -0.1409 0.071 Uiso 0.444(13) 1 calc R P A 2
C39B C 1.091(4) 1.0135(19) -0.238(2) 0.114(13) Uiso 0.444(13) 1 d . P A 2
H39A H 1.0871 1.0402 -0.2737 0.172 Uiso 0.444(13) 1 calc R P A 2
H39B H 1.0125 1.0088 -0.2209 0.172 Uiso 0.444(13) 1 calc R P A 2
H39C H 1.1180 0.9787 -0.2547 0.172 Uiso 0.444(13) 1 calc R P A 2
C3AB C 1.1757(18) 0.9921(9) -0.1284(12) 0.052(5) Uiso 0.444(13) 1 d D P A 2
H3AB H 1.2150 0.9575 -0.1408 0.062 Uiso 0.444(13) 1 calc R P A 2
O16 O 1.2360(7) 0.9555(3) 0.0314(4) 0.083(6) Uiso 0.444(13) 1 d . P . .
O19B O 1.1733(5) 1.0248(3) 0.0902(3) 0.065(5) Uiso 0.453(12) 1 d G P B 2
C3DB C 1.1753(5) 1.0114(2) 0.1618(3) 0.091(9) Uiso 0.453(12) 1 d G P B 2
H3DB H 1.2486 1.0277 0.1818 0.110 Uiso 0.453(12) 1 calc R P B 2
C3EB C 1.3269(7) 0.9349(4) 0.1502(4) 0.24(3) Uiso 0.453(12) 1 d G P B 2
H3EA H 1.3472 0.9501 0.1076 0.360 Uiso 0.453(12) 1 calc R P B 2
H3EB H 1.3398 0.8957 0.1501 0.360 Uiso 0.453(12) 1 calc R P B 2
H3EC H 1.3761 0.9516 0.1854 0.360 Uiso 0.453(12) 1 calc R P B 2
C3FB C 1.1952(7) 0.9469(3) 0.1620(4) 0.138(14) Uiso 0.453(12) 1 d G P B 2
H3FA H 1.1740 0.9315 0.2048 0.165 Uiso 0.453(12) 1 calc R P B 2
H3FB H 1.1449 0.9299 0.1268 0.165 Uiso 0.453(12) 1 calc R P B 2
C3DA C 1.1895(5) 1.0188(3) 0.2079(3) 0.033(5) Uiso 0.351(11) 1 d G P C 1
H3DA H 1.2518 1.0446 0.2241 0.040 Uiso 0.351(11) 1 calc R P C 1
O19A O 1.1723(5) 1.0244(2) 0.1334(3) 0.047(5) Uiso 0.351(11) 1 d G P C 1
C3FA C 1.2268(6) 0.9614(3) 0.2253(4) 0.048(6) Uiso 0.351(11) 1 d G P C 1
H3FC H 1.1692 0.9354 0.2056 0.058 Uiso 0.351(11) 1 calc R P C 1
H3FD H 1.2288 0.9567 0.2737 0.058 Uiso 0.351(11) 1 calc R P C 1
C2ZA C 1.0761(6) 1.0307(3) 0.2433(3) 0.034(5) Uiso 0.351(11) 1 d G P C 1
C3EA C 1.3485(6) 0.9491(4) 0.1998(4) 0.041(6) Uiso 0.351(11) 1 d G P C 1
H3ED H 1.3462 0.9533 0.1518 0.061 Uiso 0.351(11) 1 calc R P C 1
H3EE H 1.3709 0.9119 0.2115 0.061 Uiso 0.351(11) 1 calc R P C 1
H3EF H 1.4057 0.9745 0.2198 0.061 Uiso 0.351(11) 1 calc R P C 1
C2YA C 0.9655(5) 1.0285(3) 0.2126(3) 0.021(4) Uiso 0.351(11) 1 d G P C 1
H2YA H 0.9564 1.0200 0.1671 0.026 Uiso 0.351(11) 1 calc R P C 1
C1HA C 1.0915(7) 1.0417(3) 0.3072(3) 0.028(5) Uiso 0.351(11) 1 d G P C 1
H1HA H 1.1677 1.0430 0.3278 0.033 Uiso 0.351(11) 1 calc R P C 1
C2FA C 0.8655(6) 1.0391(4) 0.2498(4) 0.045(6) Uiso 0.351(11) 1 d G P C 1
H2FA H 0.7909 1.0391 0.2272 0.054 Uiso 0.351(11) 1 calc R P C 1
C3CA C 0.9851(8) 1.0518(4) 0.3460(4) 0.039(5) Uiso 0.351(11) 1 d G P C 1
H3CA H 0.9935 1.0601 0.3916 0.047 Uiso 0.351(11) 1 calc R P C 1
C30A C 0.8704(7) 1.0489(5) 0.3140(4) 0.034(5) Uiso 0.351(11) 1 d G P C 1
H30A H 0.8017 1.0539 0.3378 0.041 Uiso 0.351(11) 1 calc R P C 1
H32 H 0.3423 1.1860 -0.5228 0.05(3) Uiso 1 1 d DG . . .
O14A O 1.2372(7) 1.0168(4) -0.0310(3) 0.047(5) Uiso 0.319(13) 1 d G P D 1
C3AA C 1.1785(8) 0.9860(5) -0.0985(3) 0.059(9) Uiso 0.319(13) 1 d DG P D 1
H3AA H 1.2174 0.9506 -0.1075 0.071 Uiso 0.319(13) 1 calc R P D 1
C33A C 1.1739(9) 1.0276(6) -0.1649(3) 0.069(11) Uiso 0.319(13) 1 d G P D 1
H33C H 1.1164 1.0567 -0.1574 0.083 Uiso 0.319(13) 1 calc R P D 1
H33D H 1.2514 1.0450 -0.1676 0.083 Uiso 0.319(13) 1 calc R P D 1
C39A C 1.1395(11) 0.9987(7) -0.2370(3) 0.064(10) Uiso 0.319(13) 1 d G P D 1
H39D H 1.1972 0.9706 -0.2460 0.096 Uiso 0.319(13) 1 calc R P D 1
H39E H 1.1393 1.0263 -0.2718 0.096 Uiso 0.319(13) 1 calc R P D 1
H39F H 1.0617 0.9823 -0.2358 0.096 Uiso 0.319(13) 1 calc R P D 1
C2ZB C 1.0954(10) 1.0202(7) 0.2025(7) 0.055(5) Uiso 0.453(12) 1 d . P B 2
C2YB C 0.9801(11) 1.0281(6) 0.1799(5) 0.040(4) Uiso 0.453(12) 1 d G P B 2
H2YB H 0.9589 1.0238 0.1344 0.048 Uiso 0.453(12) 1 calc R P B 2
C2FB C 0.8958(10) 1.0423(7) 0.2238(7) 0.051(5) Uiso 0.453(12) 1 d G P B 2
H2FB H 0.8170 1.0476 0.2084 0.061 Uiso 0.453(12) 1 calc R P B 2
C30B C 0.9267(14) 1.0486(8) 0.2903(6) 0.080(8) Uiso 0.453(12) 1 d G P B 2
H30B H 0.8691 1.0583 0.3204 0.096 Uiso 0.453(12) 1 calc R P B 2
C3CB C 1.0420(16) 1.0407(9) 0.3129(6) 0.078(8) Uiso 0.453(12) 1 d G P B 2
H3CB H 1.0632 1.0450 0.3584 0.093 Uiso 0.453(12) 1 calc R P B 2
C1HB C 1.1263(11) 1.0265(8) 0.2690(8) 0.085(8) Uiso 0.453(12) 1 d G P B 2
H1HB H 1.2051 1.0212 0.2844 0.102 Uiso 0.453(12) 1 calc R P B 2
C2WA C 1.0568(14) 0.9786(10) -0.0761(13) 0.093(13) Uiso 0.319(13) 1 d . P D 1
C2XA C 0.9878(18) 1.0250(8) -0.0767(12) 0.047(8) Uiso 0.319(13) 1 d DG P D 1
H2XA H 1.0215 1.0594 -0.0854 0.057 Uiso 0.319(13) 1 calc R P D 1
C3BB C 0.8696(17) 1.0212(8) -0.0646(13) 0.064(9) Uiso 0.319(13) 1 d G P D 1
H3BB H 0.8225 1.0529 -0.0650 0.077 Uiso 0.319(13) 1 calc R P D 1
C34B C 0.8204(14) 0.9710(9) -0.0520(12) 0.069(9) Uiso 0.319(13) 1 d G P D 1
H34B H 0.7396 0.9684 -0.0437 0.082 Uiso 0.319(13) 1 calc R P D 1
C35A C 0.8893(19) 0.9246(8) -0.0514(13) 0.050(7) Uiso 0.319(13) 1 d G P D 1
H35A H 0.8557 0.8902 -0.0427 0.060 Uiso 0.319(13) 1 calc R P D 1
C32A C 1.0076(18) 0.9284(8) -0.0635(14) 0.084(11) Uiso 0.319(13) 1 d DG P D 1
H32A H 1.0547 0.8967 -0.0631 0.101 Uiso 0.319(13) 1 calc R P D 1

loop_
_atom_site_aniso_label
_atom_site_aniso_U_11
_atom_site_aniso_U_22
_atom_site_aniso_U_33
_atom_site_aniso_U_23
_atom_site_aniso_U_13
_atom_site_aniso_U_12
Co1 0.0102(5) 0.0147(5) 0.0136(5) 0.0004(4) -0.0007(3) 0.0002(4)
Co2 0.0069(4) 0.0144(6) 0.0128(5) -0.0011(4) 0.0006(3) -0.0002(4)
Co3 0.0082(4) 0.0156(5) 0.0131(4) 0.0006(4) 0.0002(3) 0.0001(4)
Co4 0.0093(4) 0.0182(6) 0.0117(4) -0.0010(4) 0.0001(3) -0.0004(4)
N1 0.010(2) 0.020(3) 0.022(3) -0.002(2) -0.0012(19) -0.001(2)
N2 0.013(2) 0.019(3) 0.020(3) -0.001(2) 0.0002(19) 0.000(2)
O4 0.014(2) 0.021(2) 0.019(2) 0.0037(18) 0.0016(17) -0.0002(17)
O5 0.014(2) 0.019(2) 0.017(2) 0.0009(17) 0.0006(16) 0.0001(17)
O9 0.012(2) 0.022(2) 0.017(2) 0.0035(17) 0.0019(16) 0.0015(17)
N10 0.005(2) 0.019(3) 0.018(2) -0.001(2) 0.0015(18) 0.002(2)
O11 0.013(2) 0.012(2) 0.018(2) -0.0025(16) 0.0002(16) 0.0007(16)
O12 0.017(2) 0.022(2) 0.013(2) -0.0047(17) -0.0013(17) -0.0019(17)
N13 0.010(2) 0.025(3) 0.017(3) -0.001(2) 0.0016(19) 0.001(2)
N14 0.009(2) 0.020(3) 0.021(3) -0.004(2) 0.0014(19) -0.001(2)
O15 0.018(2) 0.019(2) 0.015(2) -0.0010(16) 0.0030(17) -0.0009(17)
C16 0.015(3) 0.038(4) 0.016(3) -0.002(3) 0.001(2) 0.004(3)
N17 0.009(2) 0.026(3) 0.019(3) 0.000(2) 0.0003(19) -0.001(2)
O18 0.019(2) 0.018(2) 0.0121(19) -0.0016(17) 0.0026(16) 0.0016(18)
C21 0.012(3) 0.028(4) 0.014(3) -0.003(2) 0.001(2) -0.004(3)
N23 0.013(2) 0.027(3) 0.018(3) 0.000(2) 0.000(2) -0.001(2)
C26 0.008(3) 0.026(4) 0.018(3) -0.002(2) 0.001(2) 0.002(2)
C27 0.024(3) 0.027(4) 0.018(3) -0.003(3) 0.000(3) -0.002(3)
C29 0.015(3) 0.029(4) 0.019(3) -0.003(3) -0.001(2) -0.001(3)
C31 0.015(3) 0.033(4) 0.019(3) -0.001(3) 0.003(2) -0.003(3)
O32 0.037(3) 0.025(3) 0.015(2) -0.0002(19) -0.0034(19) 0.004(2)
C36 0.018(3) 0.019(3) 0.025(3) 0.000(2) 0.001(3) 0.001(2)
C37 0.012(3) 0.037(4) 0.019(3) 0.001(3) 0.003(2) 0.003(3)
C38 0.019(3) 0.030(4) 0.021(3) -0.001(3) 0.006(3) 0.002(3)
C41 0.010(3) 0.027(4) 0.019(3) -0.005(3) 0.001(2) -0.001(3)
C43 0.013(3) 0.055(5) 0.021(3) -0.007(3) 0.001(3) -0.010(3)
C46 0.009(3) 0.018(3) 0.012(3) 0.000(2) -0.001(2) -0.003(2)
C47 0.016(3) 0.031(4) 0.021(3) -0.001(3) -0.001(2) 0.004(3)
C48 0.010(3) 0.026(4) 0.017(3) -0.001(2) 0.000(2) -0.001(2)
C49 0.016(3) 0.052(5) 0.018(3) 0.008(3) 0.002(3) 0.001(3)
C50 0.014(3) 0.032(4) 0.024(3) 0.008(3) -0.002(3) 0.003(3)
C51 0.012(3) 0.066(6) 0.024(4) -0.003(3) 0.000(3) -0.007(3)
C53 0.014(3) 0.025(3) 0.017(3) -0.001(2) 0.001(2) 0.000(3)
C54 0.018(3) 0.035(4) 0.015(3) 0.000(3) -0.001(2) -0.003(3)
C55 0.008(3) 0.023(3) 0.014(3) -0.005(3) 0.003(2) 0.001(2)
C56 0.017(3) 0.040(4) 0.021(3) 0.005(3) 0.001(3) 0.001(3)
C58 0.025(3) 0.022(3) 0.018(3) 0.000(3) 0.001(3) 0.002(3)
C60 0.014(3) 0.016(3) 0.027(3) 0.004(3) -0.002(2) 0.003(3)
C65 0.018(3) 0.015(3) 0.013(3) 0.000(2) 0.002(2) 0.000(2)
C67 0.011(3) 0.034(4) 0.022(3) 0.000(3) 0.006(2) -0.001(3)
O68 0.052(4) 0.059(4) 0.030(3) 0.005(3) -0.007(3) -0.007(3)
C75 0.013(3) 0.018(3) 0.022(3) 0.000(3) -0.003(2) 0.002(3)
C77 0.015(3) 0.022(3) 0.024(3) 0.001(3) -0.003(2) -0.002(2)
C83 0.006(3) 0.027(4) 0.022(3) -0.005(3) 0.000(2) -0.005(2)
O84 0.034(3) 0.058(4) 0.026(3) -0.006(2) 0.007(2) -0.024(3)
C93 0.013(3) 0.028(4) 0.026(3) 0.010(3) 0.006(3) 0.002(3)
C94 0.014(3) 0.058(5) 0.020(3) 0.011(3) 0.003(3) -0.003(3)
O96 0.036(4) 0.132(8) 0.055(4) -0.031(4) 0.018(3) -0.038(4)
C99 0.016(3) 0.051(5) 0.015(3) -0.003(3) 0.000(2) -0.001(3)
N116 0.037(4) 0.054(5) 0.032(4) -0.011(3) 0.003(3) -0.011(3)
N3 0.017(3) 0.019(3) 0.015(2) -0.001(2) 0.002(2) 0.000(2)
N4 0.019(3) 0.015(3) 0.018(3) 0.001(2) 0.001(2) -0.001(2)
C12 0.007(2) 0.020(3) 0.012(3) -0.002(2) -0.001(2) 0.002(2)
C1 0.022(3) 0.025(3) 0.015(3) 0.005(2) 0.004(2) 0.005(3)
O1 0.032(2) 0.018(2) 0.012(2) -0.0003(17) 0.0029(17) -0.0008(19)
O2 0.024(2) 0.017(2) 0.0121(19) 0.0003(16) 0.0035(16) -0.0013(18)
O6 0.016(2) 0.017(2) 0.016(2) 0.0006(16) 0.0014(16) 0.0001(17)
C9 0.025(3) 0.020(3) 0.018(3) 0.002(2) 0.000(3) 0.002(3)
C15 0.050(5) 0.029(4) 0.026(4) 0.008(3) 0.019(3) 0.014(3)
C2 0.049(5) 0.022(4) 0.024(4) 0.004(3) 0.013(3) 0.010(3)
C3 0.021(4) 0.051(5) 0.022(3) -0.016(3) 0.006(3) 0.003(3)
O3 0.034(3) 0.048(3) 0.021(3) 0.000(2) -0.006(2) -0.003(2)
C4 0.013(3) 0.044(5) 0.024(3) 0.001(3) 0.000(3) -0.001(3)
O7 0.020(3) 0.156(8) 0.044(4) -0.021(4) 0.010(3) -0.026(4)
C8 0.018(3) 0.039(4) 0.026(3) -0.002(3) 0.001(3) 0.001(3)
C5 0.010(3) 0.041(4) 0.025(4) -0.015(3) -0.003(3) 0.003(3)
C10 0.018(3) 0.015(3) 0.011(3) 0.000(2) 0.000(2) -0.002(2)
C14 0.017(3) 0.027(4) 0.010(3) 0.002(2) 0.000(2) 0.004(3)
O8 0.022(2) 0.049(3) 0.020(2) 0.001(2) -0.0010(19) -0.007(2)
C6 0.023(3) 0.020(3) 0.019(3) 0.006(2) 0.000(3) 0.001(3)
C18 0.023(3) 0.023(3) 0.029(3) 0.008(3) -0.003(3) -0.002(3)
C7 0.033(4) 0.015(3) 0.016(3) 0.001(2) -0.001(3) -0.002(3)
C11 0.087(7) 0.031(4) 0.015(3) 0.001(3) 0.011(4) 0.027(4)
C13 0.037(4) 0.021(4) 0.024(3) -0.005(3) 0.008(3) 0.009(3)
C17 0.023(4) 0.048(5) 0.046(5) 0.007(4) -0.012(3) 0.003(3)
C19 0.065(6) 0.030(4) 0.022(4) 0.004(3) 0.013(4) 0.025(4)
C1A 0.067(5) 0.016(4) 0.021(4) 0.001(3) -0.001(3) 0.001(3)
N7 0.016(3) 0.021(3) 0.018(3) -0.001(2) -0.002(2) 0.001(2)
C1B 0.043(4) 0.020(3) 0.016(3) 0.000(2) 0.005(3) 0.004(3)
C1C 0.053(5) 0.024(4) 0.016(3) 0.002(3) -0.003(3) 0.003(3)
O1D 0.075(5) 0.050(4) 0.038(3) -0.009(3) 0.009(3) -0.001(3)
C1E 0.029(3) 0.018(3) 0.020(3) 0.003(2) 0.006(3) 0.003(3)
C1F 0.031(4) 0.022(3) 0.013(3) -0.002(2) 0.004(3) -0.004(3)
N6 0.016(3) 0.020(3) 0.016(3) 0.001(2) 0.001(2) 0.002(2)
C1G 0.051(5) 0.022(4) 0.012(3) 0.005(2) 0.005(3) 0.008(3)
O1H 0.014(2) 0.017(2) 0.013(2) -0.0029(16) -0.0005(16) 0.0005(16)
C1I 0.024(3) 0.016(3) 0.016(3) 0.001(2) 0.000(2) -0.002(2)
O1J 0.032(3) 0.060(4) 0.044(3) -0.014(3) 0.001(3) -0.003(3)
C1K 0.020(3) 0.034(4) 0.030(4) 0.003(3) -0.002(3) 0.003(3)
N5 0.014(2) 0.032(3) 0.018(3) -0.002(2) 0.000(2) 0.002(2)
C1L 0.029(4) 0.026(4) 0.023(3) -0.012(3) -0.002(3) 0.008(3)
C1M 0.010(3) 0.028(4) 0.023(3) -0.002(3) 0.002(2) 0.001(3)
O1N 0.046(4) 0.129(7) 0.038(4) 0.003(4) -0.007(3) -0.046(4)
O1O 0.039(4) 0.097(6) 0.079(6) -0.004(5) -0.010(4) 0.010(4)
C1P 0.025(4) 0.053(6) 0.066(6) 0.005(5) -0.010(4) 0.015(4)
N1Q 0.056(5) 0.052(5) 0.051(5) -0.020(4) 0.017(4) -0.021(4)
N1R 0.025(3) 0.049(4) 0.044(4) -0.001(3) 0.000(3) -0.007(3)
C1S 0.006(2) 0.019(3) 0.017(3) 0.001(2) -0.001(2) -0.002(2)
N8 0.024(3) 0.044(4) 0.022(3) -0.006(3) 0.000(2) -0.004(3)
C1T 0.018(3) 0.040(4) 0.026(4) -0.001(3) 0.002(3) -0.002(3)
C1U 0.036(5) 0.068(7) 0.056(6) -0.001(5) -0.011(4) 0.028(4)
C1V 0.067(7) 0.060(6) 0.055(6) -0.021(5) -0.016(5) 0.041(5)
C1W 0.017(3) 0.027(4) 0.012(3) -0.003(2) -0.001(2) 0.000(2)
C1X 0.031(4) 0.017(3) 0.021(3) 0.001(2) 0.000(3) 0.001(3)
C1D 0.017(3) 0.031(4) 0.026(3) 0.005(3) 0.003(3) -0.001(3)
C1J 0.021(4) 0.109(9) 0.028(4) 0.006(5) 0.004(3) -0.008(5)
C1N 0.060(5) 0.018(3) 0.019(3) -0.004(3) 0.010(3) 0.003(3)
C1O 0.021(3) 0.032(4) 0.022(3) 0.003(3) 0.000(3) -0.001(3)
C1Q 0.040(4) 0.024(4) 0.027(4) 0.005(3) 0.016(3) 0.009(3)
O10 0.058(4) 0.071(5) 0.040(4) 0.010(3) -0.002(3) 0.000(3)
C1R 0.045(5) 0.032(4) 0.037(4) -0.010(3) -0.018(4) 0.016(3)
C1Y 0.012(3) 0.094(7) 0.025(4) 0.013(4) -0.009(3) -0.009(4)
C1Z 0.010(3) 0.065(5) 0.015(3) -0.004(3) -0.004(2) 0.001(3)
O17 0.047(4) 0.080(5) 0.073(5) -0.011(4) 0.017(4) -0.010(4)
C20 0.028(3) 0.024(4) 0.014(3) 0.003(2) 0.002(3) 0.002(3)
C22 0.045(5) 0.031(5) 0.033(5) 0.002(4) -0.007(4) 0.004(4)
C23 0.043(6) 0.057(7) 0.070(8) 0.008(6) -0.009(6) 0.012(5)
C24 0.054(6) 0.034(5) 0.094(8) -0.004(5) 0.045(6) 0.009(4)
C25 0.061(7) 0.043(6) 0.038(6) 0.004(4) 0.000(5) -0.001(5)
C28 0.052(5) 0.027(4) 0.023(4) 0.007(3) 0.016(3) 0.011(3)
C2A 0.052(6) 0.043(6) 0.043(6) -0.006(4) 0.000(5) 0.010(5)
C2B 0.057(7) 0.040(6) 0.048(6) 0.000(4) -0.016(5) 0.004(5)
C2C 0.039(5) 0.053(6) 0.039(5) 0.004(4) 0.001(4) 0.001(5)
C2D 0.063(5) 0.025(4) 0.016(3) -0.004(3) 0.004(3) 0.007(4)
C2E 0.051(6) 0.036(6) 0.052(6) 0.009(4) -0.009(5) 0.000(5)
O2F 0.041(3) 0.058(4) 0.040(3) -0.001(3) -0.007(3) -0.012(3)
C2G 0.021(3) 0.017(3) 0.019(3) 0.002(2) -0.004(2) 0.000(2)
C2H 0.029(4) 0.024(4) 0.030(4) -0.007(3) -0.010(3) 0.007(3)
O13 0.039(4) 0.037(4) 0.047(4) 0.006(3) 0.004(3) 0.004(3)
C2I 0.069(7) 0.052(6) 0.056(6) -0.011(4) -0.002(5) 0.039(5)
C2J 0.056(7) 0.052(7) 0.063(8) 0.013(5) -0.031(6) -0.004(5)
C2K 0.031(5) 0.030(5) 0.115(9) -0.025(5) -0.001(5) 0.006(4)
C2L 0.043(4) 0.026(4) 0.035(4) -0.004(3) -0.002(3) 0.011(3)
C2M 0.040(5) 0.072(7) 0.063(6) 0.005(5) -0.002(5) 0.035(5)
C2N 0.047(6) 0.034(5) 0.041(5) 0.002(4) -0.002(4) 0.003(4)
C2O 0.059(7) 0.085(10) 0.096(10) -0.014(7) 0.015(7) 0.043(7)
C2P 0.081(7) 0.036(5) 0.065(6) 0.011(4) 0.024(6) 0.028(5)
C2Q 0.130(13) 0.075(9) 0.096(10) 0.025(8) 0.025(9) 0.074(10)
C2R 0.067(6) 0.022(4) 0.033(4) -0.005(3) -0.003(4) 0.012(4)
C2S 0.084(9) 0.032(6) 0.149(14) -0.029(7) -0.040(9) 0.032(6)
C2T 0.036(6) 0.070(9) 0.186(17) -0.046(10) -0.029(8) 0.022(6)
C2U 0.082(8) 0.029(5) 0.074(7) -0.006(4) -0.035(6) 0.018(5)
C2V 0.041(6) 0.063(8) 0.143(13) -0.013(8) 0.045(7) 0.011(5)

loop_
_atom_type_symbol
_atom_type_description
_atom_type_scat_dispersion_real
_atom_type_scat_dispersion_imag
_atom_type_scat_source
C C 0.0181 0.0091 'International Tables Vol C Tables 4.2.6.8 and 6.1.1.4'
H H 0.0000 0.0000 'International Tables Vol C Tables 4.2.6.8 and 6.1.1.4'
Co Co -2.3653 3.6143 'International Tables Vol C Tables 4.2.6.8 and 6.1.1.4'
N N 0.0311 0.0180 'International Tables Vol C Tables 4.2.6.8 and 6.1.1.4'
O O 0.0492 0.0322 'International Tables Vol C Tables 4.2.6.8 and 6.1.1.4'

loop_
_geom_angle_atom_site_label_1
_geom_angle_atom_site_label_2
_geom_angle_atom_site_label_3
_geom_angle
_geom_angle_site_symmetry_1
_geom_angle_site_symmetry_3
N1 Co1 N2 175.9(2) . 1_455
O4 Co1 N1 89.65(19) . .
O4 Co1 N2 90.24(19) . 1_455
O4 Co1 O5 174.75(18) . .
O4 Co1 O18 98.24(17) . .
O4 Co1 N3 90.28(19) . .
O5 Co1 N1 91.21(18) . .
O5 Co1 N2 89.28(18) . 1_455
O5 Co1 O18 76.57(17) . .
O5 Co1 N3 94.95(19) . .
O18 Co1 N1 90.84(19) . .
O18 Co1 N2 93.27(19) . 1_455
N3 Co1 N1 86.2(2) . .
N3 Co1 N2 89.7(2) . 1_455
N3 Co1 O18 170.96(18) . .
N10 Co2 N14 175.6(2) . 1_455
O11 Co2 N10 89.71(18) . .
O11 Co2 N14 91.91(18) . 1_455
O11 Co2 N4 89.00(18) . 2_655
O11 Co2 O1 76.44(16) . .
N4 Co2 N10 87.7(2) 2_655 .
N4 Co2 N14 88.2(2) 2_655 1_455
N4 Co2 O1 165.14(19) 2_655 .
O1 Co2 N10 95.10(19) . .
O1 Co2 N14 89.23(19) . 1_455
O1H Co2 N10 88.57(18) . .
O1H Co2 O11 176.36(17) . .
O1H Co2 N14 90.03(19) . 1_455
O1H Co2 N4 94.14(19) . 2_655
O1H Co2 O1 100.51(16) . .
O9 Co3 N17 88.24(18) . 1_455
O9 Co3 O2 98.94(17) . .
O9 Co3 O6 174.55(17) . .
O9 Co3 N7 94.80(19) . .
O9 Co3 N5 87.48(18) . .
O2 Co3 N17 96.07(19) . 1_455
O2 Co3 N5 90.6(2) . .
O6 Co3 N17 90.55(18) . 1_455
O6 Co3 O2 75.90(16) . .
O6 Co3 N7 90.50(19) . .
O6 Co3 N5 94.27(18) . .
N7 Co3 N17 89.2(2) . 1_455
N7 Co3 O2 165.42(18) . .
N7 Co3 N5 85.1(2) . .
N5 Co3 N17 172.5(2) . 1_455
O12 Co4 N13 88.12(19) . .
O12 Co4 O15 175.69(18) . 1_556
O12 Co4 N23 88.36(19) . 1_655
O12 Co4 O32 100.74(17) . 1_556
O12 Co4 N6 92.90(19) . 2_656
N13 Co4 O32 89.2(2) . 1_556
O15 Co4 N13 93.54(18) 1_556 .
O15 Co4 N23 90.41(19) 1_556 1_655
O15 Co4 O32 75.32(17) 1_556 1_556
O15 Co4 N6 91.13(19) 1_556 2_656
N23 Co4 N13 172.9(2) 1_655 .
N23 Co4 O32 97.5(2) 1_655 1_556
N6 Co4 N13 88.0(2) 2_656 .
N6 Co4 N23 86.0(2) 2_656 1_655
N6 Co4 O32 165.97(19) 2_656 1_556
C54 N1 Co1 119.5(4) . .
C1O N1 Co1 123.6(4) . .
C1O N1 C54 116.7(5) . .
C27 N2 Co1 122.3(4) . 1_655
C36 N2 Co1 122.3(4) . 1_655
C36 N2 C27 115.4(5) . .
C12 O4 Co1 132.2(4) . .
C46 O5 Co1 119.7(4) . .
C55 O9 Co3 132.6(4) . .
C5 N10 Co2 123.5(4) . .
C5 N10 C14 116.7(5) . .
C14 N10 Co2 119.6(4) . .
C12 O11 Co2 119.4(4) . .
C46 O12 Co4 129.6(4) . .
C49 N13 Co4 121.6(4) . .
C93 N13 Co4 121.4(4) . .
C93 N13 C49 116.9(5) . .
C26 N14 Co2 121.4(4) . 1_655
C26 N14 C38 117.4(5) . .
C38 N14 Co2 121.2(4) . 1_655
C55 O15 Co4 120.6(4) . 1_554
N23 C16 H16 118.6 . .
N23 C16 C67 122.9(6) . .
C67 C16 H16 118.6 . .
C43 N17 Co3 122.5(4) . 1_655
C53 N17 Co3 120.8(4) . 1_655
C53 N17 C43 116.6(5) . .
Co1 O18 H18 98(4) . .
C65 O18 Co1 114.8(3) . .
C65 O18 H18 110(3) . .
C26 C21 H21 120.2 . .
C26 C21 C41 119.6(6) . .
C41 C21 H21 120.2 . .
C16 N23 Co4 124.6(4) . 1_455
C99 N23 Co4 118.3(4) . 1_455
C99 N23 C16 117.1(6) . .
N14 C26 C21 123.3(6) . .
N14 C26 H26 118.3 . .
C21 C26 H26 118.3 . .
N2 C27 H27 118.1 . .
N2 C27 C29 123.8(6) . .
C29 C27 H27 118.1 . .
C27 C29 H29 120.1 . .
C27 C29 C60 119.8(6) . .
C60 C29 H29 120.1 . .
C53 C31 H31 119.9 . .
C53 C31 C56 120.2(6) . .
C56 C31 H31 119.9 . .
Co4 O32 H32 95.7 1_554 .
C58 O32 Co4 115.5(4) . 1_554
C58 O32 H32 121.9 . .
N2 C36 H36 117.7 . .
N2 C36 C77 124.7(6) . .
C77 C36 H36 117.7 . .
C38 C37 H37 119.8 . .
C38 C37 C41 120.4(6) . .
C41 C37 H37 119.8 . .
N14 C38 C37 122.5(6) . .
N14 C38 H38 118.8 . .
C37 C38 H38 118.8 . .
C21 C41 C37 116.6(6) . .
C21 C41 C1M 121.2(6) . .
C37 C41 C1M 122.1(6) . .
N17 C43 H43 118.4 . .
N17 C43 C51 123.2(7) . .
C51 C43 H43 118.4 . .
O5 C46 O12 125.0(5) . .
O5 C46 C65 118.8(5) . .
O12 C46 C65 116.1(5) . .
C54 C47 H47 120.2 . .
C54 C47 C75 119.6(6) . .
C75 C47 H47 120.2 . .
C67 C48 C83 121.1(6) . .
C67 C48 C1Z 116.8(6) . .
C1Z C48 C83 122.1(6) . .
N13 C49 H49 118.4 . .
N13 C49 C94 123.3(6) . .
C94 C49 H49 118.4 . .
C83 C50 H50 120.3 . .
C83 C50 C93 119.4(6) . .
C93 C50 H50 120.3 . .
C43 C51 H51 120.4 . .
C56 C51 C43 119.3(7) . .
C56 C51 H51 120.4 . .
N17 C53 C31 123.5(6) . .
N17 C53 H53 118.3 . .
C31 C53 H53 118.3 . .
N1 C54 C47 122.8(6) . .
N1 C54 H54 118.6 . .
C47 C54 H54 118.6 . .
O9 C55 C58 115.5(6) . .
O15 C55 O9 126.3(5) . .
O15 C55 C58 118.2(5) . .
C31 C56 C4 120.9(6) . .
C51 C56 C31 117.0(6) . .
C51 C56 C4 122.1(6) . .
O32 C58 C55 109.2(5) . .
O32 C58 H58 108.5 . .
O32 C58 C1L 112.7(6) . .
C55 C58 H58 108.5 . .
C1L C58 C55 109.2(5) . .
C1L C58 H58 108.5 . .
C29 C60 C75 121.5(6) . .
C29 C60 C77 116.9(5) . .
C77 C60 C75 121.6(6) . .
O18 C65 C46 109.0(5) . .
O18 C65 H65 108.3 . .
O18 C65 C1 111.7(5) . .
C46 C65 H65 108.3 . .
C1 C65 C46 111.3(5) . .
C1 C65 H65 108.3 . .
C16 C67 H67 120.0 . .
C48 C67 C16 120.0(6) . .
C48 C67 H67 120.0 . .
C47 C75 C60 121.7(6) . .
C1D C75 C47 117.5(6) . .
C1D C75 C60 120.8(6) . .
C36 C77 C60 119.2(6) . .
C36 C77 H77 120.4 . .
C60 C77 H77 120.4 . .
C50 C83 C48 120.8(6) . .
C94 C83 C48 121.8(6) . .
C94 C83 C50 117.4(6) . .
N13 C93 C50 122.8(6) . .
N13 C93 H93 118.6 . .
C50 C93 H93 118.6 . .
C49 C94 H94 120.0 . .
C83 C94 C49 120.0(6) . .
C83 C94 H94 120.0 . .
N23 C99 H99 118.0 . .
N23 C99 C1Z 123.9(6) . .
C1Z C99 H99 118.0 . .
O68 N116 O84 117.8(7) . .
O96 N116 O68 122.7(7) . .
O96 N116 O84 119.5(7) . .
C2 N3 Co1 121.5(5) . .
C1Q N3 Co1 121.1(5) . .
C1Q N3 C2 117.0(6) . .
C1E N4 Co2 121.3(4) . 2_645
C1E N4 C1I 117.7(6) . .
C1I N4 Co2 120.8(4) . 2_645
O4 C12 C2G 114.2(6) . .
O11 C12 O4 126.5(5) . .
O11 C12 C2G 119.3(5) . .
C1K C1 C65 121.9(6) . .
C1K C1 C2L 118.3(6) . .
C2L C1 C65 119.8(6) . .
Co2 O1 H1 100(5) . .
C2G O1 Co2 115.3(4) . .
C2G O1 H1 109(3) . .
Co3 O2 H2 126(4) . .
C10 O2 Co3 115.3(4) . .
C10 O2 H2 106(3) . .
C1S O6 Co3 118.8(4) . .
C15 C9 C20 121.7(6) . .
C28 C9 C15 117.1(6) . .
C28 C9 C20 121.2(6) . .
C9 C15 H15 120.2 . .
C1Q C15 C9 119.6(7) . .
C1Q C15 H15 120.2 . .
N3 C2 H2A 118.4 . .
N3 C2 C28 123.3(7) . .
C28 C2 H2A 118.4 . .
C5 C3 H3 120.2 . .
C5 C3 C1M 119.7(6) . .
C1M C3 H3 120.2 . .
C8 C4 C56 121.3(6) . .
C1J C4 C56 122.6(7) . .
C1J C4 C8 116.0(6) . .
C4 C8 H8 120.5 . .
C1T C8 C4 119.0(7) . .
C1T C8 H8 120.5 . .
N10 C5 C3 123.6(6) . .
N10 C5 H5 118.2 . .
C3 C5 H5 118.2 . .
O2 C10 H10 108.6 . .
O2 C10 C6 110.9(5) . .
O2 C10 C1S 109.1(5) . .
C6 C10 H10 108.6 . .
C6 C10 C1S 111.0(5) . .
C1S C10 H10 108.6 . .
N10 C14 H14 118.4 . .
N10 C14 C1W 123.1(6) . .
C1W C14 H14 118.4 . .
C18 C6 C10 121.8(6) . .
C18 C6 C1R 118.4(6) . .
C1R C6 C10 119.8(6) . .
C6 C18 H18A 119.3 . .
C17 C18 C6 121.4(7) . .
C17 C18 H18A 119.3 . .
C1A C7 C1X 122.4(6) . .
C2D C7 C1A 117.4(6) . .
C2D C7 C1X 120.2(6) . .
C19 C11 H11 120.0 . .
C19 C11 C20 120.0(7) . .
C20 C11 H11 120.0 . .
C1E C13 H13 119.9 . .
C1E C13 C1X 120.1(6) . .
C1X C13 H13 119.9 . .
C18 C17 H17 119.9 . .
C1U C17 C18 120.1(8) . .
C1U C17 H17 119.9 . .
C11 C19 H19 118.2 . .
N6 C19 C11 123.6(7) . .
N6 C19 H19 118.2 . .
C7 C1A H1A 120.3 . .
C1C C1A C7 119.4(7) . .
C1C C1A H1A 120.3 . .
C1C N7 Co3 122.9(5) . .
C1N N7 Co3 120.3(4) . .
C1N N7 C1C 116.5(6) . .
N6 C1B H1B 118.5 . .
N6 C1B C1G 123.1(6) . .
C1G C1B H1B 118.5 . .
C1A C1C H1C 118.3 . .
N7 C1C C1A 123.5(7) . .
N7 C1C H1C 118.2 . .
N4 C1E C13 122.8(6) . .
N4 C1E H1E 118.6 . .
C13 C1E H1E 118.6 . .
C1I C1F H1F 120.4 . .
C1I C1F C1X 119.1(6) . .
C1X C1F H1F 120.4 . .
C19 N6 Co4 120.9(5) . 2_646
C1B N6 Co4 121.5(5) . 2_646
C1B N6 C19 117.3(6) . .
C1B C1G H1G 120.0 . .
C20 C1G C1B 120.0(6) . .
C20 C1G H1G 120.0 . .
C1S O1H Co2 133.9(4) . .
N4 C1I C1F 123.1(6) . .
N4 C1I H1I 118.5 . .
C1F C1I H1I 118.5 . .
C1 C1K H1K 119.5 . .
C1 C1K C1P 120.9(8) . .
C1P C1K H1K 119.5 . .
C1T N5 Co3 120.1(5) . .
C1Y N5 Co3 124.3(4) . .
C1Y N5 C1T 115.4(6) . .
C24 C1L C58 120.6(7) . .
C2P C1L C58 119.6(8) . .
C2P C1L C24 119.7(8) . .
C3 C1M C41 120.6(6) . .
C3 C1M C1W 117.5(6) . .
C1W C1M C41 121.8(6) . .
C1K C1P H1P 119.7 . .
C2M C1P C1K 120.6(9) . .
C2M C1P H1P 119.7 . .
O1D N1Q O1J 119.5(8) . .
O1D N1Q O17 118.0(9) . .
O17 N1Q O1J 122.5(8) . .
O1O N1R O1N 118.3(8) . .
O1O N1R O10 122.4(8) . .
O10 N1R O1N 119.2(7) . .
O6 C1S C10 118.6(5) . .
O1H C1S O6 124.4(6) . .
O1H C1S C10 116.9(6) . .
O3 N8 O8 119.4(6) . .
O7 N8 O3 121.0(6) . .
O7 N8 O8 119.6(6) . .
C8 C1T H1T 118.1 . .
N5 C1T C8 123.8(7) . .
N5 C1T H1T 118.1 . .
C17 C1U H1U 120.5 . .
C17 C1U C1V 119.0(8) . .
C1V C1U H1U 120.5 . .
C1U C1V H1V 119.5 . .
C1U C1V C1R 121.1(9) . .
C1R C1V H1V 119.5 . .
C14 C1W C1M 119.4(6) . .
C14 C1W H1W 120.3 . .
C1M C1W H1W 120.3 . .
C13 C1X C7 121.2(6) . .
C13 C1X C1F 117.1(6) . .
C1F C1X C7 121.7(6) . .
C75 C1D H1D 120.6 . .
C1O C1D C75 118.8(6) . .
C1O C1D H1D 120.6 . .
C4 C1J H1J 120.0 . .
C1Y C1J C4 120.0(7) . .
C1Y C1J H1J 120.0 . .
N7 C1N H1N 118.3 . .
N7 C1N C2D 123.5(6) . .
C2D C1N H1N 118.3 . .
N1 C1O C1D 124.6(6) . .
N1 C1O H1O 117.7 . .
C1D C1O H1O 117.7 . .
N3 C1Q C15 123.5(7) . .
N3 C1Q H1Q 118.3 . .
C15 C1Q H1Q 118.3 . .
C6 C1R H1R 120.0 . .
C1V C1R C6 119.9(7) . .
C1V C1R H1R 120.0 . .
N5 C1Y C1J 125.3(7) . .
N5 C1Y H1Y 117.3 . .
C1J C1Y H1Y 117.3 . .
C48 C1Z H1Z 120.4 . .
C99 C1Z C48 119.3(6) . .
C99 C1Z H1Z 120.4 . .
C11 C20 C9 121.6(6) . .
C1G C20 C9 122.4(6) . .
C1G C20 C11 116.0(6) . .
C2A C22 C2C 119.6(9) . .
C2A C22 C2N 119.1(9) . .
C2C C22 C2N 121.3(9) . .
C2A C23 H23 119.6 . .
C2B C23 H23 119.6 . .
C2B C23 C2A 120.9(11) . .
C1L C24 H24 119.3 . .
C1L C24 C2V 121.3(10) . .
C2V C24 H24 119.3 . .
C2B C25 H25 119.8 . .
C2B C25 C2C 120.5(11) . .
C2C C25 H25 119.8 . .
C9 C28 H28 120.2 . .
C2 C28 C9 119.5(7) . .
C2 C28 H28 120.2 . .
C22 C2A C23 118.5(10) . .
C22 C2A H2AA 120.7 . .
C23 C2A H2AA 120.7 . .
C23 C2B H2B 119.8 . .
C25 C2B C23 120.4(10) . .
C25 C2B H2B 119.8 . .
C22 C2C H2C 120.0 . .
C25 C2C C22 120.0(10) . .
C25 C2C H2C 120.0 . .
C7 C2D H2D 120.2 . .
C1N C2D C7 119.7(7) . .
C1N C2D H2D 120.2 . .
H2EA C2E H2EB 107.6 . .
C2J C2E H2EA 108.8 . .
C2J C2E H2EB 108.8 . .
C2N C2E H2EA 108.8 . .
C2N C2E H2EB 108.8 . .
C2N C2E C2J 114.0(9) . .
C12 C2G H2G 108.2 . .
O1 C2G C12 109.2(5) . .
O1 C2G H2G 108.2 . .
O1 C2G C2H 113.4(6) . .
C2H C2G C12 109.5(5) . .
C2H C2G H2G 108.2 . .
C2K C2H C2G 120.0(7) . .
C2K C2H C2R 120.3(8) . .
C2R C2H C2G 119.5(7) . .
C2N O13 H13A 109.5 . .
C2L C2I H2I 120.1 . .
C2L C2I C2M 119.8(9) . .
C2M C2I H2I 120.1 . .
C2E C2J H2JA 109.5 . .
C2E C2J H2JB 109.5 . .
C2E C2J H2JC 109.5 . .
H2JA C2J H2JB 109.5 . .
H2JA C2J H2JC 109.5 . .
H2JB C2J H2JC 109.5 . .
C2H C2K H2K 120.5 . .
C2H C2K C2T 118.9(11) . .
C2T C2K H2K 120.5 . .
C1 C2L H2L 119.7 . .
C2I C2L C1 120.7(8) . .
C2I C2L H2L 119.7 . .
C1P C2M C2I 119.5(8) . .
C1P C2M H2M 120.3 . .
C2I C2M H2M 120.3 . .
C22 C2N H2N 107.8 . .
C2E C2N C22 111.7(8) . .
C2E C2N H2N 107.8 . .
O13 C2N C22 112.8(8) . .
O13 C2N C2E 108.6(8) . .
O13 C2N H2N 107.8 . .
C2Q C2O H2O 120.8 . .
C2V C2O H2O 120.8 . .
C2V C2O C2Q 118.3(10) . .
C1L C2P H2P 120.7 . .
C1L C2P C2Q 118.7(11) . .
C2Q C2P H2P 120.7 . .
C2O C2Q C2P 121.9(12) . .
C2O C2Q H2Q 119.1 . .
C2P C2Q H2Q 119.1 . .
C2H C2R H2R 118.8 . .
C2U C2R C2H 122.4(10) . .
C2U C2R H2R 118.8 . .
C2T C2S H2S 118.5 . .
C2U C2S H2S 118.5 . .
C2U C2S C2T 123.0(10) . .
C2K C2T H2T 121.1 . .
C2S C2T C2K 117.7(12) . .
C2S C2T H2T 121.1 . .
C2R C2U H2U 121.2 . .
C2S C2U C2R 117.5(11) . .
C2S C2U H2U 121.2 . .
C24 C2V H2V 120.0 . .
C2O C2V C24 120.1(12) . .
C2O C2V H2V 120.0 . .
H33A C33B H33B 107.7 . .
C39B C33B H33A 108.8 . .
C39B C33B H33B 108.8 . .
C39B C33B C3AB 114(3) . .
C3AB C33B H33A 108.8 . .
C3AB C33B H33B 108.8 . .
C2XB C2WB C32B 120.0 . .
C2XB C2WB C3AB 125.9(12) . .
C32B C2WB C3AB 114.1(12) . .
C2WB C2XB H2XB 120.0 . .
C2WB C2XB C3BA 120.0 . .
C3BA C2XB H2XB 120.0 . .
C2XB C3BA H3BA 120.0 . .
C34A C3BA C2XB 120.0 . .
C34A C3BA H3BA 120.0 . .
C3BA C34A H34A 120.0 . .
C3BA C34A C35B 120.0 . .
C35B C34A H34A 120.0 . .
C34A C35B H35B 120.0 . .
C32B C35B C34A 120.0 . .
C32B C35B H35B 120.0 . .
C2WB C32B H32B 120.0 . .
C35B C32B C2WB 120.0 . .
C35B C32B H32B 120.0 . .
C33B C39B H39A 109.5 . .
C33B C39B H39B 109.5 . .
C33B C39B H39C 109.5 . .
H39A C39B H39B 109.5 . .
H39A C39B H39C 109.5 . .
H39B C39B H39C 109.5 . .
O14B C3AB H3AB 110.1 . .
C33B C3AB O14B 110.6(17) . .
C33B C3AB H3AB 110.1 . .
C2WB C3AB O14B 103.7(15) . .
C2WB C3AB C33B 112.1(17) . .
C2WB C3AB H3AB 110.1 . .
O19B C3DB H3DB 106.3 . .
O19B C3DB C3FB 102.5 . .
C3FB C3DB H3DB 106.3 . .
C2ZB C3DB O19B 127.9(7) . .
C2ZB C3DB H3DB 106.3 . .
C2ZB C3DB C3FB 105.9(8) . .
H3EA C3EB H3EB 109.5 . .
H3EA C3EB H3EC 109.5 . .
H3EB C3EB H3EC 109.5 . .
C3FB C3EB H3EA 109.5 . .
C3FB C3EB H3EB 109.5 . .
C3FB C3EB H3EC 109.5 . .
C3DB C3FB H3FA 109.9 . .
C3DB C3FB H3FB 109.9 . .
C3EB C3FB C3DB 108.9 . .
C3EB C3FB H3FA 109.9 . .
C3EB C3FB H3FB 109.9 . .
H3FA C3FB H3FB 108.3 . .
O19A C3DA H3DA 109.1 . .
O19A C3DA C2ZA 112.0 . .
C3FA C3DA H3DA 109.1 . .
C3FA C3DA O19A 109.8 . .
C3FA C3DA C2ZA 107.7 . .
C2ZA C3DA H3DA 109.1 . .
C3DA C3FA H3FC 109.5 . .
C3DA C3FA H3FD 109.5 . .
C3DA C3FA C3EA 110.8 . .
H3FC C3FA H3FD 108.1 . .
C3EA C3FA H3FC 109.5 . .
C3EA C3FA H3FD 109.5 . .
C2YA C2ZA C3DA 123.6 . .
C1HA C2ZA C3DA 114.8 . .
C1HA C2ZA C2YA 121.5 . .
C3FA C3EA H3ED 109.5 . .
C3FA C3EA H3EE 109.5 . .
C3FA C3EA H3EF 109.5 . .
H3ED C3EA H3EE 109.5 . .
H3ED C3EA H3EF 109.5 . .
H3EE C3EA H3EF 109.5 . .
C2ZA C2YA H2YA 120.2 . .
C2ZA C2YA C2FA 119.6 . .
C2FA C2YA H2YA 120.2 . .
C2ZA C1HA H1HA 120.9 . .
C2ZA C1HA C3CA 118.2 . .
C3CA C1HA H1HA 120.9 . .
C2YA C2FA H2FA 118.1 . .
C30A C2FA C2YA 123.9 . .
C30A C2FA H2FA 118.1 . .
C1HA C3CA H3CA 120.0 . .
C30A C3CA C1HA 120.0 . .
C30A C3CA H3CA 120.0 . .
C2FA C30A C3CA 116.7 . .
C2FA C30A H30A 121.7 . .
C3CA C30A H30A 121.7 . .
O14A C3AA H3AA 112.3 . .
O14A C3AA C33A 111.8 . .
C33A C3AA H3AA 112.3 . .
C2WA C3AA O14A 98.6(10) . .
C2WA C3AA H3AA 112.3 . .
C2WA C3AA C33A 108.7(10) . .
C3AA C33A H33C 108.2 . .
C3AA C33A H33D 108.2 . .
H33C C33A H33D 107.4 . .
C39A C33A C3AA 116.2 . .
C39A C33A H33C 108.2 . .
C39A C33A H33D 108.2 . .
C33A C39A H39D 109.5 . .
C33A C39A H39E 109.5 . .
C33A C39A H39F 109.5 . .
H39D C39A H39E 109.5 . .
H39D C39A H39F 109.5 . .
H39E C39A H39F 109.5 . .
C3DB C2ZB C2YB 120.5(11) . .
C3DB C2ZB C1HB 119.3(11) . .
C2YB C2ZB C1HB 120.0 . .
C2ZB C2YB H2YB 120.0 . .
C2ZB C2YB C2FB 120.0 . .
C2FB C2YB H2YB 120.0 . .
C2YB C2FB H2FB 120.0 . .
C2YB C2FB C30B 120.0 . .
C30B C2FB H2FB 120.0 . .
C2FB C30B H30B 120.0 . .
C3CB C30B C2FB 120.0 . .
C3CB C30B H30B 120.0 . .
C30B C3CB H3CB 120.0 . .
C30B C3CB C1HB 120.0 . .
C1HB C3CB H3CB 120.0 . .
C2ZB C1HB H1HB 120.0 . .
C3CB C1HB C2ZB 120.0 . .
C3CB C1HB H1HB 120.0 . .
C2XA C2WA C3AA 115.7(15) . .
C2XA C2WA C32A 120.0 . .
C32A C2WA C3AA 123.7(15) . .
C2WA C2XA H2XA 120.0 . .
C2WA C2XA C3BB 120.0 . .
C3BB C2XA H2XA 120.0 . .
C2XA C3BB H3BB 120.0 . .
C2XA C3BB C34B 120.0 . .
C34B C3BB H3BB 120.0 . .
C3BB C34B H34B 120.0 . .
C3BB C34B C35A 120.0 . .
C35A C34B H34B 120.0 . .
C34B C35A H35A 120.0 . .
C32A C35A C34B 120.0 . .
C32A C35A H35A 120.0 . .
C2WA C32A H32A 120.0 . .
C35A C32A C2WA 120.0 . .
C35A C32A H32A 120.0 . .

loop_
_geom_bond_atom_site_label_1
_geom_bond_atom_site_label_2
_geom_bond_distance
_geom_bond_site_symmetry_2
Co1 N1 2.170(5) .
Co1 N2 2.175(5) 1_455
Co1 O4 2.033(5) .
Co1 O5 2.057(4) .
Co1 O18 2.163(5) .
Co1 N3 2.130(5) .
Co2 N10 2.173(5) .
Co2 O11 2.076(4) .
Co2 N14 2.196(5) 1_455
Co2 N4 2.134(5) 2_655
Co2 O1 2.162(5) .
Co2 O1H 2.051(4) .
Co3 O9 2.047(4) .
Co3 N17 2.193(5) 1_455
Co3 O2 2.158(5) .
Co3 O6 2.088(4) .
Co3 N7 2.143(6) .
Co3 N5 2.174(5) .
Co4 O12 2.051(4) .
Co4 N13 2.186(5) .
Co4 O15 2.098(4) 1_556
Co4 N23 2.179(5) 1_655
Co4 O32 2.188(5) 1_556
Co4 N6 2.138(5) 2_656
N1 C54 1.351(8) .
N1 C1O 1.334(9) .
N2 Co1 2.175(5) 1_655
N2 C27 1.358(9) .
N2 C36 1.351(8) .
O4 C12 1.257(8) .
O5 C46 1.252(8) .
O9 C55 1.247(8) .
N10 C5 1.346(9) .
N10 C14 1.349(8) .
O11 C12 1.243(8) .
O12 C46 1.259(8) .
N13 C49 1.340(9) .
N13 C93 1.337(8) .
N14 Co2 2.196(5) 1_655
N14 C26 1.341(9) .
N14 C38 1.344(9) .
O15 Co4 2.098(4) 1_554
O15 C55 1.245(9) .
C16 H16 0.9500 .
C16 N23 1.341(9) .
C16 C67 1.394(9) .
N17 Co3 2.193(5) 1_655
N17 C43 1.352(9) .
N17 C53 1.334(8) .
O18 H18 0.862(14) .
O18 C65 1.429(7) .
C21 H21 0.9500 .
C21 C26 1.391(9) .
C21 C41 1.392(9) .
N23 Co4 2.179(5) 1_455
N23 C99 1.326(9) .
C26 H26 0.9500 .
C27 H27 0.9500 .
C27 C29 1.377(9) .
C29 H29 0.9500 .
C29 C60 1.393(9) .
C31 H31 0.9500 .
C31 C53 1.369(9) .
C31 C56 1.393(10) .
O32 Co4 2.188(5) 1_554
O32 C58 1.420(8) .
O32 H32 0.8321 .
C36 H36 0.9500 .
C36 C77 1.368(9) .
C37 H37 0.9500 .
C37 C38 1.389(9) .
C37 C41 1.397(9) .
C38 H38 0.9500 .
C41 C1M 1.481(8) .
C43 H43 0.9500 .
C43 C51 1.389(10) .
C46 C65 1.536(8) .
C47 H47 0.9500 .
C47 C54 1.371(9) .
C47 C75 1.399(9) .
C48 C67 1.380(9) .
C48 C83 1.488(8) .
C48 C1Z 1.402(9) .
C49 H49 0.9500 .
C49 C94 1.377(10) .
C50 H50 0.9500 .
C50 C83 1.384(10) .
C50 C93 1.396(9) .
C51 H51 0.9500 .
C51 C56 1.386(11) .
C53 H53 0.9500 .
C54 H54 0.9500 .
C55 C58 1.550(8) .
C56 C4 1.471(9) .
C58 H58 1.0000 .
C58 C1L 1.517(9) .
C60 C75 1.491(8) .
C60 C77 1.408(10) .
C65 H65 1.0000 .
C65 C1 1.519(9) .
C67 H67 0.9500 .
O68 N116 1.251(10) .
C75 C1D 1.391(9) .
C77 H77 0.9500 .
C83 C94 1.374(10) .
O84 N116 1.299(9) .
C93 H93 0.9500 .
C94 H94 0.9500 .
O96 N116 1.232(10) .
C99 H99 0.9500 .
C99 C1Z 1.383(9) .
N3 C2 1.341(9) .
N3 C1Q 1.338(9) .
N4 Co2 2.134(5) 2_645
N4 C1E 1.327(9) .
N4 C1I 1.350(9) .
C12 C2G 1.535(8) .
C1 C1K 1.383(10) .
C1 C2L 1.393(10) .
O1 H1 0.872(14) .
O1 C2G 1.422(8) .
O2 H2 0.873(14) .
O2 C10 1.427(7) .
O6 C1S 1.269(8) .
C9 C15 1.396(10) .
C9 C20 1.477(8) .
C9 C28 1.389(10) .
C15 H15 0.9500 .
C15 C1Q 1.375(11) .
C2 H2A 0.9500 .
C2 C28 1.384(11) .
C3 H3 0.9500 .
C3 C5 1.364(10) .
C3 C1M 1.383(10) .
O3 N8 1.244(8) .
C4 C8 1.416(10) .
C4 C1J 1.375(11) .
O7 N8 1.231(9) .
C8 H8 0.9500 .
C8 C1T 1.379(10) .
C5 H5 0.9500 .
C10 H10 1.0000 .
C10 C6 1.520(9) .
C10 C1S 1.525(8) .
C14 H14 0.9500 .
C14 C1W 1.370(9) .
O8 N8 1.277(7) .
C6 C18 1.383(9) .
C6 C1R 1.387(10) .
C18 H18A 0.9500 .
C18 C17 1.379(11) .
C7 C1A 1.382(10) .
C7 C1X 1.474(8) .
C7 C2D 1.375(10) .
C11 H11 0.9500 .
C11 C19 1.366(11) .
C11 C20 1.394(10) .
C13 H13 0.9500 .
C13 C1E 1.380(10) .
C13 C1X 1.392(10) .
C17 H17 0.9500 .
C17 C1U 1.375(14) .
C19 H19 0.9500 .
C19 N6 1.324(10) .
C1A H1A 0.9500 .
C1A C1C 1.375(10) .
N7 C1C 1.336(9) .
N7 C1N 1.336(9) .
C1B H1B 0.9500 .
C1B N6 1.317(9) .
C1B C1G 1.389(10) .
C1C H1C 0.9500 .
O1D N1Q 1.233(10) .
C1E H1E 0.9500 .
C1F H1F 0.9500 .
C1F C1I 1.382(9) .
C1F C1X 1.396(10) .
N6 Co4 2.138(5) 2_646
C1G H1G 0.9500 .
C1G C20 1.377(10) .
O1H C1S 1.254(8) .
C1I H1I 0.9500 .
O1J N1Q 1.270(11) .
C1K H1K 0.9500 .
C1K C1P 1.388(11) .
N5 C1T 1.344(9) .
N5 C1Y 1.328(10) .
C1L C24 1.364(13) .
C1L C2P 1.358(12) .
C1M C1W 1.396(9) .
O1N N1R 1.278(10) .
O1O N1R 1.226(10) .
C1P H1P 0.9500 .
C1P C2M 1.354(15) .
N1Q O17 1.266(11) .
N1R O10 1.229(10) .
C1T H1T 0.9500 .
C1U H1U 0.9500 .
C1U C1V 1.377(14) .
C1V H1V 0.9500 .
C1V C1R 1.386(12) .
C1W H1W 0.9500 .
C1D H1D 0.9500 .
C1D C1O 1.364(10) .
C1J H1J 0.9500 .
C1J C1Y 1.358(11) .
C1N H1N 0.9500 .
C1N C2D 1.375(11) .
C1O H1O 0.9500 .
C1Q H1Q 0.9500 .
C1R H1R 0.9500 .
C1Y H1Y 0.9500 .
C1Z H1Z 0.9500 .
C22 C2A 1.368(15) .
C22 C2C 1.408(14) .
C22 C2N 1.538(13) .
C23 H23 0.9500 .
C23 C2A 1.433(16) .
C23 C2B 1.363(18) .
C24 H24 0.9500 .
C24 C2V 1.398(14) .
C25 H25 0.9500 .
C25 C2B 1.350(17) .
C25 C2C 1.395(15) .
C28 H28 0.9500 .
C2A H2AA 0.9500 .
C2B H2B 0.9500 .
C2C H2C 0.9500 .
C2D H2D 0.9500 .
C2E H2EA 0.9900 .
C2E H2EB 0.9900 .
C2E C2J 1.529(14) .
C2E C2N 1.507(13) .
C2G H2G 1.0000 .
C2G C2H 1.513(9) .
C2H C2K 1.357(13) .
C2H C2R 1.378(12) .
O13 H13A 0.8400 .
O13 C2N 1.422(12) .
C2I H2I 0.9500 .
C2I C2L 1.380(12) .
C2I C2M 1.405(16) .
C2J H2JA 0.9800 .
C2J H2JB 0.9800 .
C2J H2JC 0.9800 .
C2K H2K 0.9500 .
C2K C2T 1.423(14) .
C2L H2L 0.9500 .
C2M H2M 0.9500 .
C2N H2N 1.0000 .
C2O H2O 0.9500 .
C2O C2Q 1.39(2) .
C2O C2V 1.35(2) .
C2P H2P 0.9500 .
C2P C2Q 1.399(16) .
C2Q H2Q 0.9500 .
C2R H2R 0.9500 .
C2R C2U 1.366(13) .
C2S H2S 0.9500 .
C2S C2T 1.40(2) .
C2S C2U 1.348(19) .
C2T H2T 0.9500 .
C2U H2U 0.9500 .
C2V H2V 0.9500 .
O14B C3AB 1.59(2) .
C33B H33A 0.9900 .
C33B H33B 0.9900 .
C33B C39B 1.36(5) .
C33B C3AB 1.56(4) .
C2WB C2XB 1.3900 .
C2WB C32B 1.3900 .
C2WB C3AB 1.52(2) .
C2XB H2XB 0.9500 .
C2XB C3BA 1.3900 .
C3BA H3BA 0.9500 .
C3BA C34A 1.3900 .
C34A H34A 0.9500 .
C34A C35B 1.3900 .
C35B H35B 0.9500 .
C35B C32B 1.3900 .
C32B H32B 0.9500 .
C39B H39A 0.9800 .
C39B H39B 0.9800 .
C39B H39C 0.9800 .
C3AB H3AB 1.0000 .
O19B C3DB 1.4923 .
C3DB H3DB 1.0000 .
C3DB C3FB 1.6054 .
C3DB C2ZB 1.279(12) .
C3EB H3EA 0.9800 .
C3EB H3EB 0.9800 .
C3EB H3EC 0.9800 .
C3EB C3FB 1.5657 .
C3FB H3FA 0.9900 .
C3FB H3FB 0.9900 .
C3DA H3DA 1.0000 .
C3DA O19A 1.5243 .
C3DA C3FA 1.5151 .
C3DA C2ZA 1.5412 .
C3FA H3FC 0.9900 .
C3FA H3FD 0.9900 .
C3FA C3EA 1.5382 .
C2ZA C2YA 1.3869 .
C2ZA C1HA 1.3298 .
C3EA H3ED 0.9800 .
C3EA H3EE 0.9800 .
C3EA H3EF 0.9800 .
C2YA H2YA 0.9500 .
C2YA C2FA 1.4241 .
C1HA H1HA 0.9500 .
C1HA C3CA 1.5021 .
C2FA H2FA 0.9500 .
C2FA C30A 1.3270 .
C3CA H3CA 0.9500 .
C3CA C30A 1.4382 .
C30A H30A 0.9500 .
O14A C3AA 1.6798 .
C3AA H3AA 1.0000 .
C3AA C33A 1.6945 .
C3AA C2WA 1.495(18) .
C33A H33C 0.9900 .
C33A H33D 0.9900 .
C33A C39A 1.6611 .
C39A H39D 0.9800 .
C39A H39E 0.9800 .
C39A H39F 0.9800 .
C2ZB C2YB 1.3900 .
C2ZB C1HB 1.3900 .
C2YB H2YB 0.9500 .
C2YB C2FB 1.3900 .
C2FB H2FB 0.9500 .
C2FB C30B 1.3900 .
C30B H30B 0.9500 .
C30B C3CB 1.3900 .
C3CB H3CB 0.9500 .
C3CB C1HB 1.3900 .
C1HB H1HB 0.9500 .
C2WA C2XA 1.3900 .
C2WA C32A 1.3900 .
C2XA H2XA 0.9500 .
C2XA C3BB 1.3900 .
C3BB H3BB 0.9500 .
C3BB C34B 1.3900 .
C34B H34B 0.9500 .
C34B C35A 1.3900 .
C35A H35A 0.9500 .
C35A C32A 1.3900 .
C32A H32A 0.9500 .

loop_
_geom_torsion_atom_site_label_1
_geom_torsion_atom_site_label_2
_geom_torsion_atom_site_label_3
_geom_torsion_atom_site_label_4
_geom_torsion
_geom_torsion_site_symmetry_1
_geom_torsion_site_symmetry_4
Co1 N1 C54 C47 176.2(6) . .
Co1 N1 C1O C1D -175.6(6) . .
Co1 N2 C27 C29 175.8(5) 1_655 .
Co1 N2 C36 C77 -174.7(5) 1_655 .
Co1 O4 C12 O11 3.6(9) . .
Co1 O4 C12 C2G -176.7(4) . .
Co1 O5 C46 O12 173.5(4) . .
Co1 O5 C46 C65 -7.7(7) . .
Co1 O18 C65 C46 8.4(5) . .
Co1 O18 C65 C1 -114.9(4) . .
Co1 N3 C2 C28 -172.7(6) . .
Co1 N3 C1Q C15 172.5(6) . .
Co2 N10 C5 C3 176.4(6) . .
Co2 N10 C14 C1W -177.5(5) . .
Co2 O11 C12 O4 -174.7(4) . .
Co2 O11 C12 C2G 5.6(7) . .
Co2 N14 C26 C21 -179.6(5) 1_655 .
Co2 N14 C38 C37 179.2(5) 1_655 .
Co2 N4 C1E C13 -174.1(5) 2_645 .
Co2 N4 C1I C1F 175.1(5) 2_645 .
Co2 O1 C2G C12 -3.7(6) . .
Co2 O1 C2G C2H -126.1(5) . .
Co2 O1H C1S O6 2.3(9) . .
Co2 O1H C1S C10 -176.9(4) . .
Co3 O9 C55 O15 2.4(9) . .
Co3 O9 C55 C58 -175.4(4) . .
Co3 N17 C43 C51 -176.9(7) 1_655 .
Co3 N17 C53 C31 177.7(5) 1_655 .
Co3 O2 C10 C6 -109.0(5) . .
Co3 O2 C10 C1S 13.5(5) . .
Co3 O6 C1S C10 -8.4(6) . .
Co3 O6 C1S O1H 172.4(4) . .
Co3 N7 C1C C1A 175.3(7) . .
Co3 N7 C1N C2D -175.6(7) . .
Co3 N5 C1T C8 179.1(6) . .
Co3 N5 C1Y C1J -177.5(9) . .
Co4 O12 C46 O5 1.2(9) . .
Co4 O12 C46 C65 -177.7(4) . .
Co4 N13 C49 C94 -179.2(6) . .
Co4 N13 C93 C50 179.1(5) . .
Co4 O15 C55 O9 179.3(4) 1_554 .
Co4 O15 C55 C58 -2.9(7) 1_554 .
Co4 N23 C99 C1Z 179.4(6) 1_455 .
Co4 O32 C58 C55 11.0(6) 1_554 .
Co4 O32 C58 C1L -110.6(5) 1_554 .
N2 C27 C29 C60 -1.3(11) . .
N2 C36 C77 C60 -0.7(10) . .
O4 C12 C2G O1 179.2(5) . .
O4 C12 C2G C2H -56.0(7) . .
O5 C46 C65 O18 -1.0(7) . .
O5 C46 C65 C1 122.6(6) . .
O9 C55 C58 O32 172.3(5) . .
O9 C55 C58 C1L -64.0(7) . .
N10 C14 C1W C1M 2.4(10) . .
O11 C12 C2G O1 -1.0(7) . .
O11 C12 C2G C2H 123.7(6) . .
O12 C46 C65 O18 178.0(5) . .
O12 C46 C65 C1 -58.5(7) . .
N13 C49 C94 C83 -0.6(13) . .
O15 C55 C58 O32 -5.6(7) . .
O15 C55 C58 C1L 118.0(6) . .
C16 N23 C99 C1Z -2.8(12) . .
N17 C43 C51 C56 -1.4(14) . .
O18 C65 C1 C1K 27.0(8) . .
O18 C65 C1 C2L -155.1(6) . .
C21 C41 C1M C3 -141.3(8) . .
C21 C41 C1M C1W 34.6(10) . .
N23 C16 C67 C48 -0.3(12) . .
N23 C99 C1Z C48 0.8(13) . .
C26 N14 C38 C37 -2.6(10) . .
C26 C21 C41 C37 -2.6(10) . .
C26 C21 C41 C1M 175.2(6) . .
C27 N2 C36 C77 3.0(10) . .
C27 C29 C60 C75 -176.7(6) . .
C27 C29 C60 C77 3.6(10) . .
C29 C60 C75 C47 -27.5(10) . .
C29 C60 C75 C1D 152.6(7) . .
C29 C60 C77 C36 -2.7(10) . .
C31 C56 C4 C8 -29.9(11) . .
C31 C56 C4 C1J 152.9(10) . .
O32 C58 C1L C24 33.0(10) . .
O32 C58 C1L C2P -149.5(8) . .
C36 N2 C27 C29 -2.0(10) . .
C37 C41 C1M C3 36.3(11) . .
C37 C41 C1M C1W -147.8(7) . .
C38 N14 C26 C21 2.2(10) . .
C38 C37 C41 C21 2.2(10) . .
C38 C37 C41 C1M -175.5(7) . .
C41 C21 C26 N14 0.4(10) . .
C41 C37 C38 N14 0.4(11) . .
C41 C1M C1W C14 -176.9(6) . .
C43 N17 C53 C31 -3.3(11) . .
C43 C51 C56 C31 -2.2(12) . .
C43 C51 C56 C4 177.8(8) . .
C46 C65 C1 C1K -95.0(7) . .
C46 C65 C1 C2L 83.0(8) . .
C47 C75 C1D C1O 2.0(10) . .
C48 C83 C94 C49 176.0(7) . .
C49 N13 C93 C50 -3.9(11) . .
C50 C83 C94 C49 -2.4(12) . .
C51 C56 C4 C8 150.1(8) . .
C51 C56 C4 C1J -27.1(13) . .
C53 N17 C43 C51 4.1(12) . .
C53 C31 C56 C51 3.0(11) . .
C53 C31 C56 C4 -177.0(7) . .
C54 N1 C1O C1D -0.3(11) . .
C54 C47 C75 C60 178.5(7) . .
C54 C47 C75 C1D -1.6(10) . .
C55 C58 C1L C24 -88.6(9) . .
C55 C58 C1L C2P 88.9(9) . .
C56 C31 C53 N17 -0.2(11) . .
C56 C4 C8 C1T 176.2(7) . .
C56 C4 C1J C1Y -174.9(10) . .
C58 C1L C24 C2V 176.1(10) . .
C58 C1L C2P C2Q -175.5(11) . .
C60 C75 C1D C1O -178.1(7) . .
C65 C1 C1K C1P 174.9(7) . .
C65 C1 C2L C2I -176.2(8) . .
C67 C16 N23 Co4 -179.8(6) . 1_455
C67 C16 N23 C99 2.5(11) . .
C67 C48 C83 C50 31.8(10) . .
C67 C48 C83 C94 -146.5(8) . .
C67 C48 C1Z C99 1.4(11) . .
C75 C47 C54 N1 0.3(11) . .
C75 C60 C77 C36 177.6(6) . .
C75 C1D C1O N1 -1.1(12) . .
C77 C60 C75 C47 152.1(7) . .
C77 C60 C75 C1D -27.8(10) . .
C83 C48 C67 C16 176.0(7) . .
C83 C48 C1Z C99 -176.2(7) . .
C83 C50 C93 N13 1.0(11) . .
C93 N13 C49 C94 3.7(11) . .
C93 C50 C83 C48 -176.2(6) . .
C93 C50 C83 C94 2.2(11) . .
N3 C2 C28 C9 0.7(13) . .
C12 C2G C2H C2K -72.7(10) . .
C12 C2G C2H C2R 102.1(7) . .
C1 C1K C1P C2M 0.5(14) . .
O1 C2G C2H C2K 49.5(10) . .
O1 C2G C2H C2R -135.7(7) . .
O2 C10 C6 C18 19.0(8) . .
O2 C10 C6 C1R -163.4(7) . .
O2 C10 C1S O6 -3.7(7) . .
O2 C10 C1S O1H 175.5(5) . .
C9 C15 C1Q N3 -0.2(13) . .
C15 C9 C20 C11 159.2(8) . .
C15 C9 C20 C1G -22.1(11) . .
C15 C9 C28 C2 -1.3(12) . .
C2 N3 C1Q C15 -0.4(11) . .
C3 C1M C1W C14 -0.9(11) . .
C4 C8 C1T N5 0.7(12) . .
C4 C1J C1Y N5 -3.6(19) . .
C8 C4 C1J C1Y 7.7(16) . .
C5 N10 C14 C1W -2.8(10) . .
C5 C3 C1M C41 176.2(7) . .
C5 C3 C1M C1W 0.1(12) . .
C10 C6 C18 C17 175.6(7) . .
C10 C6 C1R C1V -176.2(9) . .
C14 N10 C5 C3 1.9(11) . .
C6 C10 C1S O6 118.7(6) . .
C6 C10 C1S O1H -62.1(7) . .
C6 C18 C17 C1U 1.8(13) . .
C18 C6 C1R C1V 1.5(13) . .
C18 C17 C1U C1V -0.8(16) . .
C7 C1A C1C N7 1.1(14) . .
C11 C19 N6 Co4 -172.1(8) . 2_646
C11 C19 N6 C1B 1.2(13) . .
C17 C1U C1V C1R 0.2(18) . .
C19 C11 C20 C9 177.6(8) . .
C19 C11 C20 C1G -1.1(14) . .
C1A C7 C1X C13 -147.6(8) . .
C1A C7 C1X C1F 31.7(10) . .
C1A C7 C2D C1N 3.2(13) . .
N7 C1N C2D C7 -0.7(14) . .
C1B C1G C20 C9 -177.9(7) . .
C1B C1G C20 C11 0.8(12) . .
C1C N7 C1N C2D -1.6(12) . .
C1E N4 C1I C1F -0.8(9) . .
C1E C13 C1X C7 -179.6(6) . .
C1E C13 C1X C1F 1.1(10) . .
N6 C1B C1G C20 0.5(12) . .
C1G C1B N6 Co4 171.7(6) . 2_646
C1G C1B N6 C19 -1.5(11) . .
C1I N4 C1E C13 1.8(10) . .
C1I C1F C1X C7 -179.5(6) . .
C1I C1F C1X C13 -0.2(10) . .
C1K C1 C2L C2I 1.8(12) . .
C1K C1P C2M C2I 3.4(17) . .
C1L C24 C2V C2O 0(2) . .
C1L C2P C2Q C2O -1(2) . .
C1M C3 C5 N10 -0.6(13) . .
C1S C10 C6 C18 -102.4(7) . .
C1S C10 C6 C1R 75.2(8) . .
C1T N5 C1Y C1J -2.3(16) . .
C1U C1V C1R C6 -0.6(17) . .
C1X C7 C1A C1C 178.6(7) . .
C1X C7 C2D C1N -178.7(7) . .
C1X C13 C1E N4 -2.0(11) . .
C1X C1F C1I N4 0.0(10) . .
C1J C4 C8 C1T -6.3(12) . .
C1N N7 C1C C1A 1.4(12) . .
C1O N1 C54 C47 0.7(10) . .
C1Q N3 C2 C28 0.2(12) . .
C1R C6 C18 C17 -2.1(11) . .
C1Y N5 C1T C8 3.6(12) . .
C1Z C48 C67 C16 -1.6(11) . .
C1Z C48 C83 C50 -150.7(8) . .
C1Z C48 C83 C94 31.0(11) . .
C20 C9 C15 C1Q -178.6(7) . .
C20 C9 C28 C2 178.4(7) . .
C20 C11 C19 N6 0.1(16) . .
C24 C1L C2P C2Q 2.0(16) . .
C28 C9 C15 C1Q 1.1(12) . .
C28 C9 C20 C11 -20.4(11) . .
C28 C9 C20 C1G 158.2(8) . .
C2A C22 C2C C25 1.2(15) . .
C2A C22 C2N C2E 106.5(11) . .
C2A C22 C2N O13 -130.8(10) . .
C2A C23 C2B C25 2.3(18) . .
C2B C23 C2A C22 -0.9(17) . .
C2B C25 C2C C22 0.2(16) . .
C2C C22 C2A C23 -0.8(15) . .
C2C C22 C2N C2E -70.9(12) . .
C2C C22 C2N O13 51.8(12) . .
C2C C25 C2B C23 -1.9(17) . .
C2D C7 C1A C1C -3.3(13) . .
C2D C7 C1X C13 34.4(10) . .
C2D C7 C1X C1F -146.4(8) . .
C2G C2H C2K C2T 175.8(10) . .
C2G C2H C2R C2U -177.2(8) . .
C2H C2K C2T C2S 1(2) . .
C2H C2R C2U C2S 1.6(16) . .
C2J C2E C2N C22 -179.4(10) . .
C2J C2E C2N O13 55.5(13) . .
C2K C2H C2R C2U -2.4(13) . .
C2L C1 C1K C1P -3.1(11) . .
C2L C2I C2M C1P -4.6(17) . .
C2M C2I C2L C1 2.0(16) . .
C2N C22 C2A C23 -178.2(9) . .
C2N C22 C2C C25 178.5(9) . .
C2P C1L C24 C2V -1.4(17) . .
C2Q C2O C2V C24 1(2) . .
C2R C2H C2K C2T 1.0(16) . .
C2T C2S C2U C2R 1(2) . .
C2U C2S C2T C2K -2(2) . .
C2V C2O C2Q C2P 0(2) . .
C2WB C2XB C3BA C34A 0.0 . .
C2XB C2WB C32B C35B 0.0 . .
C2XB C2WB C3AB O14B 44(2) . .
C2XB C2WB C3AB C33B -76(2) . .
C2XB C3BA C34A C35B 0.0 . .
C3BA C34A C35B C32B 0.0 . .
C34A C35B C32B C2WB 0.0 . .
C32B C2WB C2XB C3BA 0.0 . .
C32B C2WB C3AB O14B -134.3(13) . .
C32B C2WB C3AB C33B 106.4(18) . .
C39B C33B C3AB O14B -170(3) . .
C39B C33B C3AB C2WB -55(3) . .
C3AB C2WB C2XB C3BA -178.0(17) . .
C3AB C2WB C32B C35B 178.2(15) . .
O19B C3DB C3FB C3EB 77.0 . .
O19B C3DB C2ZB C2YB 21.1(17) . .
O19B C3DB C2ZB C1HB -153.4(8) . .
C3DB C2ZB C2YB C2FB -174.5(16) . .
C3DB C2ZB C1HB C3CB 174.5(16) . .
C3FB C3DB C2ZB C2YB -99.2(11) . .
C3FB C3DB C2ZB C1HB 86.3(9) . .
C3DA C2ZA C2YA C2FA 178.7 . .
C3DA C2ZA C1HA C3CA -177.9 . .
O19A C3DA C3FA C3EA 65.8 . .
O19A C3DA C2ZA C2YA 20.4 . .
O19A C3DA C2ZA C1HA -161.8 . .
C3FA C3DA C2ZA C2YA -100.4 . .
C3FA C3DA C2ZA C1HA 77.4 . .
C2ZA C3DA C3FA C3EA -172.0 . .
C2ZA C2YA C2FA C30A -3.0 . .
C2ZA C1HA C3CA C30A 0.7 . .
C2YA C2ZA C1HA C3CA 0.0 . .
C2YA C2FA C30A C3CA 3.6 . .
C1HA C2ZA C2YA C2FA 1.1 . .
C1HA C3CA C30A C2FA -2.4 . .
O14A C3AA C33A C39A 169.7 . .
O14A C3AA C2WA C2XA 75.3(14) . .
O14A C3AA C2WA C32A -112.9(13) . .
C3AA C2WA C2XA C3BB 172(2) . .
C3AA C2WA C32A C35A -171(2) . .
C33A C3AA C2WA C2XA -41.3(16) . .
C33A C3AA C2WA C32A 130.5(13) . .
C2ZB C3DB C3FB C3EB -147.3(7) . .
C2ZB C2YB C2FB C30B 0.0 . .
C2YB C2ZB C1HB C3CB 0.0 . .
C2YB C2FB C30B C3CB 0.0 . .
C2FB C30B C3CB C1HB 0.0 . .
C30B C3CB C1HB C2ZB 0.0 . .
C1HB C2ZB C2YB C2FB 0.0 . .
C2WA C3AA C33A C39A -82.5(11) . .
C2WA C2XA C3BB C34B 0.0 . .
C2XA C2WA C32A C35A 0.0 . .
C2XA C3BB C34B C35A 0.0 . .
C3BB C34B C35A C32A 0.0 . .
C34B C35A C32A C2WA 0.0 . .
C32A C2WA C2XA C3BB 0.0 . .
